data_7103386
loop_
_publ_author_name
'Rang, Alexander'
'Nieger, Martin'
'Engeser, Marianne'
'L\"utzen, Arne'
'Schalley, Christoph A'

_publ_section_title
;
 Self-assembling squares with amino acid-decorated bipyridines:
 heterochiral self-sorting of dynamically interconverting
 diastereomers.
;
_journal_issue 39
_journal_name_full 'Chemical communications (Cambridge, England)'
_journal_page_first 4789
_journal_page_last 4791
_journal_paper_doi 10.1039/b806916f
_journal_year 2008
_chemical_absolute_configuration ad
_chemical_formula_moiety
;
C188 H192 N16 O24 P8 Pt4, 8(C F3 O3 S), 7(C3 H6 O)
;
_chemical_formula_sum 'C217 H234 F24 N16 O55 P8 Pt4 S8'
_chemical_formula_weight 5686.80
_chemical_name_systematic
;
?
;
_space_group_IT_number 4
_symmetry_cell_setting monoclinic
_symmetry_space_group_name_Hall 'P 2yb'
_symmetry_space_group_name_H-M 'P 1 21 1'
_atom_sites_solution_hydrogens geom
_atom_sites_solution_primary direct
_atom_sites_solution_secondary difmap
_audit_creation_method SHELXL-97
_cell_angle_alpha 90.00
_cell_angle_beta 100.57(1)
_cell_angle_gamma 90.00
_cell_formula_units_Z 2
_cell_length_a 14.955(1)
_cell_length_b 27.472(1)
_cell_length_c 31.536(3)
_cell_measurement_reflns_used 500
_cell_measurement_temperature 123(2)
_cell_measurement_theta_max 25
_cell_measurement_theta_min 1
_cell_volume 12736.5(16)
_computing_cell_refinement 'DIRAX (Duisenberg, 1992)'
_computing_data_collection 'Collect (Nonius, 1998)'
_computing_data_reduction 'EVALCCD (Duisenberg et al, 2003)'
_computing_molecular_graphics 'XP (Sheldrick, 2008)'
_computing_publication_material 'SHELXL-97 (Sheldrick, 2008)'
_computing_structure_refinement 'SHELXL-97 (Sheldrick, 2008)'
_computing_structure_solution 'SHELXS-97 (Sheldrick, 2008)'
_diffrn_ambient_temperature 123(2)
_diffrn_measured_fraction_theta_full 0.985
_diffrn_measured_fraction_theta_max 0.985
_diffrn_measurement_device_type 'Bruker-Nonius KappaCCD'
_diffrn_measurement_method 'rotation in phi and omega, 1 deg.'
_diffrn_radiation_monochromator graphite
_diffrn_radiation_source 'fine-focus sealed tube'
_diffrn_radiation_type MoK\a
_diffrn_radiation_wavelength 0.71073
_diffrn_reflns_av_R_equivalents 0.0273
_diffrn_reflns_av_sigmaI/netI 0.0337
_diffrn_reflns_limit_h_max 17
_diffrn_reflns_limit_h_min -17
_diffrn_reflns_limit_k_max 32
_diffrn_reflns_limit_k_min -32
_diffrn_reflns_limit_l_max 37
_diffrn_reflns_limit_l_min -36
_diffrn_reflns_number 113953
_diffrn_reflns_theta_full 25.03
_diffrn_reflns_theta_max 25.03
_diffrn_reflns_theta_min 5.02
_exptl_absorpt_coefficient_mu 2.398
_exptl_absorpt_correction_T_max 0.4305
_exptl_absorpt_correction_T_min 0.3258
_exptl_absorpt_correction_type multi-scan
_exptl_absorpt_process_details 'SADABS (Sheldrick, 2007)'
_exptl_crystal_colour colourless
_exptl_crystal_density_diffrn 1.483
_exptl_crystal_density_meas ?
_exptl_crystal_density_method 'not measured'
_exptl_crystal_description blocks
_exptl_crystal_F_000 5728
_exptl_crystal_size_max 0.60
_exptl_crystal_size_mid 0.50
_exptl_crystal_size_min 0.40
_refine_diff_density_max 2.854
_refine_diff_density_min -1.555
_refine_diff_density_rms 0.193
_refine_ls_abs_structure_details 'Flack H D (1983), Acta Cryst. A39, 876-881'
_refine_ls_abs_structure_Flack 0.061(8)
_refine_ls_extinction_method none
_refine_ls_goodness_of_fit_ref 1.074
_refine_ls_hydrogen_treatment constr
_refine_ls_matrix_type full
_refine_ls_number_parameters 1241
_refine_ls_number_reflns 42874
_refine_ls_number_restraints 3078
_refine_ls_restrained_S_all 1.100
_refine_ls_R_factor_all 0.0902
_refine_ls_R_factor_gt 0.0760
_refine_ls_shift/su_max 0.003
_refine_ls_shift/su_mean 0.000
_refine_ls_structure_factor_coef Fsqd
_refine_ls_weighting_details 'calc w=1/[\s^2^(Fo^2^)+(0.0850P)^2^+195.0000P] where P=(Fo^2^+2Fc^2^)/3'
_refine_ls_weighting_scheme calc
_refine_ls_wR_factor_gt 0.1929
_refine_ls_wR_factor_ref 0.2060
_reflns_number_gt 37502
_reflns_number_total 42874
_reflns_threshold_expression >2sigma(I)
_cod_data_source_file b806916f.txt
_cod_data_source_block cas013hy_compound_3b_rev
_cod_depositor_comments
;
The following automatic conversions were performed:

'_exptl_crystal_density_meas' value 'none' was changed to '?' - the
value is perceived as not measured.

Automatic conversion script
Id: cif_fix_values 3008 2015-01-20 13:52:24Z robertas 
;
_cod_original_sg_symbol_H-M 'P 21'
_cod_database_code 7103386

loop_
_symmetry_equiv_pos_as_xyz
'x, y, z'
'-x, y+1/2, -z'

loop_
_atom_site_label
_atom_site_type_symbol
_atom_site_fract_x
_atom_site_fract_y
_atom_site_fract_z
_atom_site_U_iso_or_equiv
_atom_site_adp_type
_atom_site_occupancy
_atom_site_symmetry_multiplicity
_atom_site_calc_flag
_atom_site_refinement_flags
_atom_site_disorder_assembly
_atom_site_disorder_group
Pt1 Pt 0.77909(3) 0.40800(3) 0.550737(12) 0.02635(10) Uani 1 1 d . . .
P101 P 0.8377(3) 0.34858(16) 0.51443(14) 0.0325(9) Uani 1 1 d . . .
P102 P 0.8368(3) 0.46905(16) 0.51585(15) 0.0352(9) Uani 1 1 d . . .
N101 N 0.7225(8) 0.4597(5) 0.5871(4) 0.030(3) Uiso 1 1 d . . .
C102 C 0.6421(9) 0.4800(5) 0.5725(5) 0.030(3) Uiso 1 1 d . . .
H102 H 0.6070 0.4681 0.5464 0.036 Uiso 1 1 calc R . .
C103 C 0.6079(6) 0.5169(4) 0.5932(4) 0.025(3) Uiso 1 1 d D . .
C104 C 0.6581(9) 0.5361(5) 0.6338(5) 0.026(3) Uiso 1 1 d . . .
C105 C 0.7406(11) 0.5104(6) 0.6492(6) 0.038(4) Uiso 1 1 d . . .
H105 H 0.7762 0.5191 0.6763 0.045 Uiso 1 1 calc R . .
C106 C 0.7714(11) 0.4716(6) 0.6246(6) 0.042(4) Uiso 1 1 d . . .
H106 H 0.8264 0.4549 0.6354 0.050 Uiso 1 1 calc R . .
C107 C 0.6307(9) 0.5722(5) 0.6600(5) 0.026(3) Uiso 1 1 d . . .
C108 C 0.5426(11) 0.5692(6) 0.6718(6) 0.042(4) Uiso 1 1 d . . .
H108 H 0.5021 0.5438 0.6604 0.050 Uiso 1 1 calc R . .
C109 C 0.5175(10) 0.6012(5) 0.6981(5) 0.031(3) Uiso 1 1 d . . .
H109 H 0.4583 0.5987 0.7048 0.037 Uiso 1 1 calc R . .
N110 N 0.5748(8) 0.6387(5) 0.7168(4) 0.030(3) Uiso 1 1 d . . .
C111 C 0.6533(10) 0.6411(6) 0.7076(5) 0.034(3) Uiso 1 1 d . . .
H111 H 0.6933 0.6659 0.7207 0.041 Uiso 1 1 calc R . .
C112 C 0.6847(7) 0.6087(5) 0.6788(4) 0.031(3) Uiso 1 1 d D . .
C113 C 0.5194(6) 0.5410(3) 0.5746(5) 0.033(3) Uiso 1 1 d DU . .
O113 O 0.5130(7) 0.5847(3) 0.5713(4) 0.045(3) Uiso 1 1 d DU . .
N113 N 0.4517(6) 0.5112(3) 0.5608(4) 0.040(2) Uiso 1 1 d DU . .
H113 H 0.4592 0.4795 0.5628 0.048 Uiso 1 1 calc R . .
C114 C 0.3625(8) 0.5325(5) 0.5417(4) 0.053(3) Uiso 1 1 d DU . .
H114 H 0.3177 0.5052 0.5392 0.063 Uiso 1 1 calc R . .
C115 C 0.3609(14) 0.5508(8) 0.4957(4) 0.083(5) Uiso 1 1 d DU . .
H11A H 0.3807 0.5246 0.4785 0.124 Uiso 1 1 calc R . .
H11B H 0.4020 0.5787 0.4965 0.124 Uiso 1 1 calc R . .
H11C H 0.2989 0.5607 0.4828 0.124 Uiso 1 1 calc R . .
C116 C 0.3319(11) 0.5683(5) 0.5702(4) 0.057(3) Uiso 1 1 d DU . .
O116 O 0.3424(11) 0.5656(5) 0.6090(4) 0.082(4) Uiso 1 1 d DU . .
O117 O 0.2838(9) 0.6046(4) 0.5484(4) 0.069(3) Uiso 1 1 d DU . .
C117 C 0.2503(16) 0.6414(7) 0.5771(7) 0.091(6) Uiso 1 1 d DU . .
H11D H 0.1854 0.6476 0.5666 0.136 Uiso 1 1 calc R . .
H11E H 0.2844 0.6718 0.5766 0.136 Uiso 1 1 calc R . .
H11F H 0.2591 0.6288 0.6066 0.136 Uiso 1 1 calc R . .
C118 C 0.7753(7) 0.6184(7) 0.6670(4) 0.052(3) Uiso 1 1 d DU . .
O118 O 0.7872(8) 0.6143(5) 0.6305(3) 0.055(3) Uiso 1 1 d DU . .
N118 N 0.8430(8) 0.6248(6) 0.6994(4) 0.085(4) Uiso 1 1 d DU . .
H118 H 0.8344 0.6244 0.7262 0.101 Uiso 1 1 calc R . .
C119 C 0.9345(10) 0.6324(7) 0.6891(7) 0.120(5) Uiso 1 1 d DU . .
H119 H 0.9253 0.6411 0.6578 0.145 Uiso 1 1 calc R . .
C120 C 0.9901(17) 0.5853(9) 0.6946(12) 0.155(9) Uiso 1 1 d DU . .
H12A H 0.9537 0.5587 0.6794 0.232 Uiso 1 1 calc R . .
H12B H 1.0067 0.5773 0.7253 0.232 Uiso 1 1 calc R . .
H12C H 1.0455 0.5896 0.6825 0.232 Uiso 1 1 calc R . .
C121 C 0.9812(16) 0.6734(8) 0.7125(7) 0.151(5) Uiso 1 1 d DU . .
O121 O 1.004(2) 0.6747(10) 0.7513(7) 0.201(9) Uiso 1 1 d DU . .
O122 O 0.9776(18) 0.7116(7) 0.6861(8) 0.172(6) Uiso 1 1 d DU . .
C122 C 1.059(3) 0.7445(13) 0.6968(15) 0.200(10) Uiso 1 1 d DU . .
H12D H 1.0482 0.7742 0.6795 0.301 Uiso 1 1 calc R . .
H12E H 1.1128 0.7277 0.6905 0.301 Uiso 1 1 calc R . .
H12F H 1.0686 0.7530 0.7275 0.301 Uiso 1 1 calc R . .
C123 C 0.8550(11) 0.3651(6) 0.4604(5) 0.041(4) Uiso 1 1 d . . .
H12G H 0.8862 0.3379 0.4486 0.049 Uiso 1 1 calc R . .
H12H H 0.7949 0.3695 0.4416 0.049 Uiso 1 1 calc R . .
C124 C 0.9122(9) 0.4126(7) 0.4590(4) 0.042(3) Uiso 1 1 d . . .
H12I H 0.9652 0.4121 0.4830 0.051 Uiso 1 1 calc R . .
H12J H 0.9354 0.4137 0.4316 0.051 Uiso 1 1 calc R . .
C125 C 0.8571(11) 0.4570(6) 0.4627(6) 0.041(4) Uiso 1 1 d . . .
H12K H 0.7977 0.4536 0.4430 0.049 Uiso 1 1 calc R . .
H12L H 0.8886 0.4855 0.4529 0.049 Uiso 1 1 calc R . .
C126 C 0.7661(6) 0.2957(3) 0.5085(4) 0.034(3) Uiso 1 1 d G . .
C127 C 0.6924(7) 0.2945(3) 0.4745(3) 0.047(4) Uiso 1 1 d G . .
H127 H 0.6819 0.3210 0.4547 0.057 Uiso 1 1 calc R . .
C128 C 0.6341(6) 0.2547(4) 0.4693(3) 0.046(4) Uiso 1 1 d G . .
H128 H 0.5838 0.2539 0.4460 0.056 Uiso 1 1 calc R . .
C129 C 0.6495(7) 0.2160(3) 0.4981(4) 0.052(4) Uiso 1 1 d G . .
H129 H 0.6097 0.1888 0.4946 0.062 Uiso 1 1 calc R . .
C130 C 0.7232(8) 0.2172(4) 0.5321(3) 0.053(4) Uiso 1 1 d G . .
H130 H 0.7337 0.1908 0.5519 0.064 Uiso 1 1 calc R . .
C131 C 0.7815(6) 0.2570(4) 0.5373(3) 0.045(4) Uiso 1 1 d G . .
H131 H 0.8318 0.2578 0.5606 0.054 Uiso 1 1 calc R . .
C132 C 0.9514(6) 0.3329(4) 0.5415(4) 0.041(4) Uiso 1 1 d G . .
C133 C 0.9980(8) 0.2974(4) 0.5229(3) 0.057(5) Uiso 1 1 d G . .
H133 H 0.9698 0.2820 0.4969 0.069 Uiso 1 1 calc R . .
C134 C 1.0858(8) 0.2844(4) 0.5424(4) 0.069(5) Uiso 1 1 d G . .
H134 H 1.1176 0.2601 0.5297 0.083 Uiso 1 1 calc R . .
C135 C 1.1269(7) 0.3069(5) 0.5805(4) 0.071(5) Uiso 1 1 d G . .
H135 H 1.1869 0.2980 0.5938 0.086 Uiso 1 1 calc R . .
C136 C 1.0803(9) 0.3425(5) 0.5990(4) 0.089(7) Uiso 1 1 d G . .
H136 H 1.1085 0.3579 0.6250 0.107 Uiso 1 1 calc R . .
C137 C 0.9926(8) 0.3555(4) 0.5796(4) 0.071(5) Uiso 1 1 d G . .
H137 H 0.9607 0.3798 0.5922 0.086 Uiso 1 1 calc R . .
C138 C 0.7604(6) 0.5213(3) 0.5077(4) 0.039(4) Uiso 1 1 d G . .
C139 C 0.6854(7) 0.5197(3) 0.4744(3) 0.038(4) Uiso 1 1 d G . .
H139 H 0.6768 0.4926 0.4553 0.045 Uiso 1 1 calc R . .
C140 C 0.6229(6) 0.5576(4) 0.4690(3) 0.055(5) Uiso 1 1 d G . .
H140 H 0.5716 0.5566 0.4463 0.066 Uiso 1 1 calc R . .
C141 C 0.6354(7) 0.5972(4) 0.4970(4) 0.057(5) Uiso 1 1 d G . .
H141 H 0.5927 0.6231 0.4933 0.069 Uiso 1 1 calc R . .
C142 C 0.7105(8) 0.5988(4) 0.5303(4) 0.055(5) Uiso 1 1 d G . .
H142 H 0.7190 0.6258 0.5494 0.066 Uiso 1 1 calc R . .
C143 C 0.7730(7) 0.5608(4) 0.5357(3) 0.047(4) Uiso 1 1 d G . .
H143 H 0.8243 0.5619 0.5584 0.056 Uiso 1 1 calc R . .
C144 C 0.9416(7) 0.4939(5) 0.5446(4) 0.042(4) Uiso 1 1 d G . .
C145 C 0.9764(8) 0.4783(4) 0.5862(4) 0.059(4) Uiso 1 1 d G . .
H145 H 0.9444 0.4548 0.5997 0.071 Uiso 1 1 calc R . .
C146 C 1.0583(9) 0.4970(5) 0.6082(4) 0.078(6) Uiso 1 1 d G . .
H146 H 1.0821 0.4863 0.6367 0.094 Uiso 1 1 calc R . .
C147 C 1.1052(8) 0.5315(6) 0.5885(5) 0.087(7) Uiso 1 1 d G . .
H147 H 1.1611 0.5443 0.6035 0.105 Uiso 1 1 calc R . .
C148 C 1.0703(10) 0.5471(5) 0.5469(5) 0.100(8) Uiso 1 1 d G . .
H148 H 1.1024 0.5707 0.5334 0.120 Uiso 1 1 calc R . .
C149 C 0.9885(10) 0.5284(5) 0.5249(4) 0.097(8) Uiso 1 1 d G . .
H149 H 0.9647 0.5391 0.4964 0.116 Uiso 1 1 calc R . .
Pt2 Pt 0.52817(3) 0.68714(2) 0.75963(2) 0.02967(14) Uani 1 1 d . . .
P201 P 0.4768(3) 0.73826(15) 0.80603(15) 0.0349(9) Uani 1 1 d . . .
P202 P 0.4788(3) 0.73732(16) 0.70321(16) 0.0400(10) Uani 1 1 d . . .
N201 N 0.5813(7) 0.6375(4) 0.8110(3) 0.023(2) Uiso 1 1 d . . .
C202 C 0.6671(10) 0.6443(5) 0.8305(5) 0.034(3) Uiso 1 1 d . . .
H202 H 0.7019 0.6699 0.8214 0.040 Uiso 1 1 calc R . .
C203 C 0.7054(8) 0.6143(6) 0.8638(4) 0.038(3) Uiso 1 1 d D . .
C204 C 0.6544(9) 0.5757(5) 0.8748(4) 0.027(3) Uiso 1 1 d . . .
C205 C 0.5678(10) 0.5695(5) 0.8559(5) 0.034(3) Uiso 1 1 d . . .
H205 H 0.5313 0.5449 0.8653 0.041 Uiso 1 1 calc R . .
C206 C 0.5321(10) 0.6010(5) 0.8212(5) 0.031(3) Uiso 1 1 d . . .
H206 H 0.4725 0.5957 0.8053 0.037 Uiso 1 1 calc R . .
C207 C 0.6969(9) 0.5385(5) 0.9087(5) 0.033(3) Uiso 1 1 d . . .
C208 C 0.7772(11) 0.5174(6) 0.9037(5) 0.042(4) Uiso 1 1 d . . .
H208 H 0.8078 0.5279 0.8814 0.050 Uiso 1 1 calc R . .
C209 C 0.8150(11) 0.4782(6) 0.9334(5) 0.040(4) Uiso 1 1 d . . .
H209 H 0.8729 0.4647 0.9321 0.048 Uiso 1 1 calc R . .
N210 N 0.7686(8) 0.4623(5) 0.9614(4) 0.034(3) Uiso 1 1 d . . .
C211 C 0.6902(10) 0.4821(5) 0.9658(5) 0.035(3) Uiso 1 1 d . . .
H211 H 0.6599 0.4700 0.9876 0.042 Uiso 1 1 calc R . .
C212 C 0.6509(7) 0.5199(5) 0.9399(5) 0.034(3) Uiso 1 1 d D . .
C213 C 0.7990(9) 0.6253(9) 0.8874(4) 0.080(4) Uiso 1 1 d DU . .
O213 O 0.8156(9) 0.6350(6) 0.9252(4) 0.078(4) Uiso 1 1 d DU . .
N213 N 0.8638(9) 0.6296(8) 0.8646(5) 0.105(4) Uiso 1 1 d DU . .
H213 H 0.8559 0.6216 0.8372 0.126 Uiso 1 1 calc R . .
C214 C 0.9517(10) 0.6490(7) 0.8886(6) 0.124(5) Uiso 1 1 d DU . .
H214 H 0.9377 0.6795 0.9035 0.148 Uiso 1 1 calc R . .
C215 C 1.0129(16) 0.6635(12) 0.8565(8) 0.146(9) Uiso 1 1 d DU . .
H21A H 0.9807 0.6868 0.8356 0.219 Uiso 1 1 calc R . .
H21B H 1.0282 0.6344 0.8413 0.219 Uiso 1 1 calc R . .
H21C H 1.0689 0.6784 0.8722 0.219 Uiso 1 1 calc R . .
C216 C 0.9972(16) 0.6158(7) 0.9219(6) 0.123(5) Uiso 1 1 d DU . .
O216 O 0.9776(14) 0.5735(6) 0.9257(6) 0.121(6) Uiso 1 1 d DU . .
O217 O 1.0500(13) 0.6409(6) 0.9534(6) 0.126(5) Uiso 1 1 d DU . .
C217 C 1.095(2) 0.6098(10) 0.9902(7) 0.123(8) Uiso 1 1 d DU . .
H21D H 1.1609 0.6142 0.9946 0.185 Uiso 1 1 calc R . .
H21E H 1.0799 0.5755 0.9838 0.185 Uiso 1 1 calc R . .
H21F H 1.0729 0.6193 1.0165 0.185 Uiso 1 1 calc R . .
C218 C 0.5632(7) 0.5406(4) 0.9484(5) 0.038(3) Uiso 1 1 d DU . .
O218 O 0.5575(7) 0.5828(3) 0.9584(4) 0.054(3) Uiso 1 1 d DU . .
N218 N 0.4960(6) 0.5102(4) 0.9462(4) 0.046(3) Uiso 1 1 d DU . .
H218 H 0.5048 0.4792 0.9411 0.056 Uiso 1 1 calc R . .
C219 C 0.4051(7) 0.5269(4) 0.9520(4) 0.058(3) Uiso 1 1 d DU . .
H219 H 0.4110 0.5416 0.9814 0.069 Uiso 1 1 calc R . .
C220 C 0.3409(11) 0.4828(6) 0.9495(8) 0.089(6) Uiso 1 1 d DU . .
H22A H 0.3668 0.4587 0.9713 0.134 Uiso 1 1 calc R . .
H22B H 0.3336 0.4681 0.9208 0.134 Uiso 1 1 calc R . .
H22C H 0.2815 0.4934 0.9550 0.134 Uiso 1 1 calc R . .
C221 C 0.3658(9) 0.5634(5) 0.9201(4) 0.055(3) Uiso 1 1 d DU . .
O221 O 0.3748(8) 0.5649(4) 0.8830(3) 0.055(3) Uiso 1 1 d DU . .
O222 O 0.3032(8) 0.5886(4) 0.9362(3) 0.064(3) Uiso 1 1 d DU . .
C222 C 0.2546(13) 0.6253(6) 0.9051(6) 0.073(5) Uiso 1 1 d DU . .
H22D H 0.2083 0.6419 0.9181 0.109 Uiso 1 1 calc R . .
H22E H 0.2253 0.6088 0.8786 0.109 Uiso 1 1 calc R . .
H22F H 0.2983 0.6492 0.8982 0.109 Uiso 1 1 calc R . .
C223 C 0.4887(11) 0.8027(6) 0.7947(5) 0.042(4) Uiso 1 1 d . . .
H22G H 0.4654 0.8219 0.8169 0.051 Uiso 1 1 calc R . .
H22H H 0.5541 0.8103 0.7972 0.051 Uiso 1 1 calc R . .
C224 C 0.4396(12) 0.8184(7) 0.7510(6) 0.050(4) Uiso 1 1 d . . .
H22I H 0.4346 0.8543 0.7505 0.059 Uiso 1 1 calc R . .
H22J H 0.3772 0.8049 0.7461 0.059 Uiso 1 1 calc R . .
C225 C 0.4875(13) 0.8017(7) 0.7137(6) 0.055(5) Uiso 1 1 d . . .
H22K H 0.5526 0.8108 0.7208 0.066 Uiso 1 1 calc R . .
H22L H 0.4603 0.8194 0.6871 0.066 Uiso 1 1 calc R . .
C226 C 0.5385(7) 0.7299(4) 0.8591(3) 0.035(3) Uiso 1 1 d G . .
C227 C 0.5065(6) 0.7005(4) 0.8889(3) 0.054(4) Uiso 1 1 d G . .
H227 H 0.4478 0.6862 0.8818 0.065 Uiso 1 1 calc R . .
C228 C 0.5603(9) 0.6920(5) 0.9291(3) 0.067(5) Uiso 1 1 d G . .
H228 H 0.5385 0.6718 0.9494 0.081 Uiso 1 1 calc R . .
C229 C 0.6462(8) 0.7129(5) 0.9394(3) 0.081(6) Uiso 1 1 d G . .
H229 H 0.6830 0.7071 0.9668 0.097 Uiso 1 1 calc R . .
C230 C 0.6782(7) 0.7424(5) 0.9096(4) 0.092(7) Uiso 1 1 d G . .
H230 H 0.7369 0.7567 0.9167 0.110 Uiso 1 1 calc R . .
C231 C 0.6244(8) 0.7509(5) 0.8695(4) 0.073(5) Uiso 1 1 d G . .
H231 H 0.6462 0.7710 0.8491 0.088 Uiso 1 1 calc R . .
C232 C 0.3570(5) 0.7287(4) 0.8072(4) 0.034(3) Uiso 1 1 d G . .
C233 C 0.3192(6) 0.6828(3) 0.7983(4) 0.056(4) Uiso 1 1 d G . .
H233 H 0.3560 0.6566 0.7917 0.067 Uiso 1 1 calc R . .
C234 C 0.2276(7) 0.6751(3) 0.7989(4) 0.049(4) Uiso 1 1 d G . .
H234 H 0.2017 0.6437 0.7928 0.059 Uiso 1 1 calc R . .
C235 C 0.1738(5) 0.7134(4) 0.8085(4) 0.058(4) Uiso 1 1 d G . .
H235 H 0.1112 0.7082 0.8089 0.069 Uiso 1 1 calc R . .
C236 C 0.2116(7) 0.7593(4) 0.8174(4) 0.066(5) Uiso 1 1 d G . .
H236 H 0.1749 0.7854 0.8240 0.080 Uiso 1 1 calc R . .
C237 C 0.3032(7) 0.7669(3) 0.8168(4) 0.054(4) Uiso 1 1 d G . .
H237 H 0.3291 0.7983 0.8229 0.065 Uiso 1 1 calc R . .
C238 C 0.5467(6) 0.7291(4) 0.6617(3) 0.035(3) Uiso 1 1 d G . .
C239 C 0.5167(5) 0.6988(4) 0.6266(3) 0.035(3) Uiso 1 1 d G . .
H239 H 0.4604 0.6821 0.6245 0.042 Uiso 1 1 calc R . .
C240 C 0.5689(7) 0.6930(4) 0.5948(3) 0.045(4) Uiso 1 1 d G . .
H240 H 0.5484 0.6723 0.5709 0.054 Uiso 1 1 calc R . .
C241 C 0.6513(7) 0.7174(4) 0.5980(3) 0.049(4) Uiso 1 1 d G . .
H241 H 0.6870 0.7135 0.5763 0.059 Uiso 1 1 calc R . .
C242 C 0.6813(6) 0.7477(4) 0.6330(4) 0.066(5) Uiso 1 1 d G . .
H242 H 0.7375 0.7645 0.6352 0.079 Uiso 1 1 calc R . .
C243 C 0.6290(7) 0.7536(4) 0.6649(3) 0.047(4) Uiso 1 1 d G . .
H243 H 0.6495 0.7743 0.6888 0.056 Uiso 1 1 calc R . .
C244 C 0.3643(7) 0.7264(5) 0.6797(4) 0.051(4) Uiso 1 1 d G . .
C245 C 0.3172(9) 0.6881(5) 0.6944(4) 0.070(5) Uiso 1 1 d G . .
H245 H 0.3476 0.6667 0.7159 0.084 Uiso 1 1 calc R . .
C246 C 0.2255(9) 0.6813(5) 0.6774(5) 0.079(6) Uiso 1 1 d G . .
H246 H 0.1933 0.6551 0.6874 0.094 Uiso 1 1 calc R . .
C247 C 0.1810(7) 0.7126(6) 0.6459(6) 0.097(8) Uiso 1 1 d G . .
H247 H 0.1183 0.7079 0.6343 0.117 Uiso 1 1 calc R . .
C248 C 0.2281(9) 0.7508(6) 0.6313(5) 0.096(8) Uiso 1 1 d G . .
H248 H 0.1977 0.7723 0.6097 0.116 Uiso 1 1 calc R . .
C249 C 0.3198(9) 0.7577(4) 0.6482(4) 0.053(4) Uiso 1 1 d G . .
H249 H 0.3521 0.7838 0.6382 0.063 Uiso 1 1 calc R . .
Pt3 Pt 0.82647(3) 0.40695(4) 1.003490(13) 0.03558(12) Uani 1 1 d . . .
P301 P 0.8985(3) 0.4595(2) 1.05187(14) 0.0516(12) Uani 1 1 d . . .
P302 P 0.8803(3) 0.3398(2) 1.04401(15) 0.0515(12) Uani 1 1 d . . .
N301 N 0.7588(8) 0.3582(4) 0.9569(4) 0.030(3) Uiso 1 1 d . . .
C302 C 0.6745(9) 0.3415(5) 0.9597(5) 0.032(3) Uiso 1 1 d . . .
H302 H 0.6433 0.3549 0.9806 0.038 Uiso 1 1 calc R . .
C303 C 0.6330(7) 0.3047(5) 0.9318(5) 0.038(3) Uiso 1 1 d D . .
C304 C 0.6784(9) 0.2855(5) 0.9009(5) 0.033(3) Uiso 1 1 d . . .
C305 C 0.7595(11) 0.3078(6) 0.8970(5) 0.045(4) Uiso 1 1 d . . .
H305 H 0.7882 0.2983 0.8737 0.054 Uiso 1 1 calc R . .
C306 C 0.7986(10) 0.3409(6) 0.9235(5) 0.039(3) Uiso 1 1 d . . .
H306 H 0.8558 0.3536 0.9199 0.047 Uiso 1 1 calc R . .
C307 C 0.6374(12) 0.2477(6) 0.8697(6) 0.047(4) Uiso 1 1 d . . .
C308 C 0.5510(10) 0.2533(5) 0.8449(5) 0.035(3) Uiso 1 1 d . . .
H308 H 0.5165 0.2813 0.8492 0.042 Uiso 1 1 calc R . .
C309 C 0.5138(11) 0.2199(6) 0.8146(5) 0.038(3) Uiso 1 1 d . . .
H309 H 0.4527 0.2241 0.8001 0.046 Uiso 1 1 calc R . .
N310 N 0.5620(8) 0.1809(5) 0.8048(4) 0.036(3) Uiso 1 1 d . . .
C311 C 0.6477(12) 0.1760(7) 0.8297(6) 0.050(4) Uiso 1 1 d . . .
H311 H 0.6804 0.1476 0.8247 0.060 Uiso 1 1 calc R . .
C312 C 0.6913(9) 0.2070(6) 0.8604(5) 0.041(4) Uiso 1 1 d D . .
C313 C 0.5434(8) 0.2854(4) 0.9385(6) 0.060(4) Uiso 1 1 d DU . .
O313 O 0.5278(9) 0.2425(4) 0.9407(4) 0.069(3) Uiso 1 1 d DU . .
N313 N 0.4827(8) 0.3184(5) 0.9429(6) 0.075(3) Uiso 1 1 d DU . .
H313 H 0.4899 0.3492 0.9368 0.090 Uiso 1 1 calc R . .
C314 C 0.4011(10) 0.3011(6) 0.9588(6) 0.097(4) Uiso 1 1 d DU . .
H314 H 0.4225 0.2740 0.9793 0.117 Uiso 1 1 calc R . .
C315 C 0.3357(14) 0.2778(9) 0.9211(7) 0.102(7) Uiso 1 1 d DU . .
H31A H 0.3677 0.2524 0.9080 0.154 Uiso 1 1 calc R . .
H31B H 0.3135 0.3028 0.8995 0.154 Uiso 1 1 calc R . .
H31C H 0.2841 0.2634 0.9318 0.154 Uiso 1 1 calc R . .
C316 C 0.3636(15) 0.3372(7) 0.9838(8) 0.115(4) Uiso 1 1 d DU . .
O316 O 0.3869(16) 0.3794(6) 0.9885(8) 0.158(7) Uiso 1 1 d DU . .
O317 O 0.3011(13) 0.3186(6) 1.0045(6) 0.125(5) Uiso 1 1 d DU . .
C317 C 0.260(2) 0.3563(9) 1.0295(9) 0.126(8) Uiso 1 1 d DU . .
H31D H 0.2075 0.3423 1.0398 0.189 Uiso 1 1 calc R . .
H31E H 0.2400 0.3842 1.0108 0.189 Uiso 1 1 calc R . .
H31F H 0.3053 0.3670 1.0542 0.189 Uiso 1 1 calc R . .
C318 C 0.7865(11) 0.1949(13) 0.8828(6) 0.135(7) Uiso 1 1 d DU . .
O318 O 0.8079(12) 0.1994(8) 0.9214(5) 0.125(6) Uiso 1 1 d DU . .
N318 N 0.8489(12) 0.1943(11) 0.8589(6) 0.158(6) Uiso 1 1 d DU . .
H318 H 0.8331 0.1992 0.8309 0.189 Uiso 1 1 calc R . .
C319 C 0.9458(12) 0.1857(9) 0.8777(8) 0.182(7) Uiso 1 1 d DU . .
H319 H 0.9817 0.1976 0.8559 0.218 Uiso 1 1 calc R . .
C320 C 0.966(2) 0.1311(9) 0.8836(12) 0.174(10) Uiso 1 1 d DU . .
H32A H 0.9458 0.1141 0.8562 0.262 Uiso 1 1 calc R . .
H32B H 0.9346 0.1180 0.9056 0.262 Uiso 1 1 calc R . .
H32C H 1.0321 0.1264 0.8928 0.262 Uiso 1 1 calc R . .
C321 C 0.9786(19) 0.2129(10) 0.9175(9) 0.208(7) Uiso 1 1 d DU . .
O321 O 1.035(2) 0.1968(12) 0.9470(9) 0.240(10) Uiso 1 1 d DU . .
O322 O 0.982(2) 0.2603(9) 0.9066(11) 0.223(8) Uiso 1 1 d DU . .
C322 C 0.978(4) 0.2645(16) 0.8587(12) 0.245(12) Uiso 1 1 d DU . .
H32D H 0.9162 0.2722 0.8444 0.367 Uiso 1 1 calc R . .
H32E H 0.9973 0.2336 0.8476 0.367 Uiso 1 1 calc R . .
H32F H 1.0195 0.2905 0.8530 0.367 Uiso 1 1 calc R . .
C323 C 0.9174(12) 0.4396(6) 1.1077(6) 0.053(4) Uiso 1 1 d . . .
H32G H 0.9521 0.4652 1.1257 0.064 Uiso 1 1 calc R . .
H32H H 0.8576 0.4366 1.1167 0.064 Uiso 1 1 calc R . .
C324 C 0.9672(13) 0.3923(6) 1.1168(6) 0.058(4) Uiso 1 1 d . . .
H32I H 1.0207 0.3924 1.1024 0.070 Uiso 1 1 calc R . .
H32J H 0.9898 0.3896 1.1483 0.070 Uiso 1 1 calc R . .
C325 C 0.9108(12) 0.3489(7) 1.1022(6) 0.056(4) Uiso 1 1 d . . .
H32K H 0.8539 0.3512 1.1139 0.067 Uiso 1 1 calc R . .
H32L H 0.9438 0.3197 1.1150 0.067 Uiso 1 1 calc R . .
C326 C 0.8344(7) 0.5151(3) 1.0489(4) 0.040(3) Uiso 1 1 d G . .
C327 C 0.7597(8) 0.5182(4) 1.0693(4) 0.067(5) Uiso 1 1 d G . .
H327 H 0.7452 0.4918 1.0863 0.080 Uiso 1 1 calc R . .
C328 C 0.7063(8) 0.5600(5) 1.0648(5) 0.081(6) Uiso 1 1 d G . .
H328 H 0.6553 0.5621 1.0788 0.097 Uiso 1 1 calc R . .
C329 C 0.7276(9) 0.5986(4) 1.0399(5) 0.079(6) Uiso 1 1 d G . .
H329 H 0.6910 0.6271 1.0369 0.095 Uiso 1 1 calc R . .
C330 C 0.8022(9) 0.5954(4) 1.0195(4) 0.086(6) Uiso 1 1 d G . .
H330 H 0.8168 0.6218 1.0025 0.103 Uiso 1 1 calc R . .
C331 C 0.8557(7) 0.5537(4) 1.0240(4) 0.059(4) Uiso 1 1 d G . .
H331 H 0.9067 0.5515 1.0101 0.070 Uiso 1 1 calc R . .
C332 C 1.0123(6) 0.4725(4) 1.0435(3) 0.041(3) Uiso 1 1 d G . .
C333 C 1.0420(8) 0.4575(4) 1.0063(3) 0.061(5) Uiso 1 1 d G . .
H333 H 1.0017 0.4406 0.9844 0.073 Uiso 1 1 calc R . .
C334 C 1.1306(8) 0.4672(5) 1.0012(4) 0.076(6) Uiso 1 1 d G . .
H334 H 1.1509 0.4570 0.9758 0.092 Uiso 1 1 calc R . .
C335 C 1.1895(6) 0.4919(6) 1.0333(5) 0.090(7) Uiso 1 1 d G . .
H335 H 1.2501 0.4986 1.0298 0.108 Uiso 1 1 calc R . .
C336 C 1.1599(7) 0.5069(5) 1.0704(4) 0.080(6) Uiso 1 1 d G . .
H336 H 1.2001 0.5238 1.0923 0.096 Uiso 1 1 calc R . .
C337 C 1.0713(8) 0.4972(4) 1.0756(3) 0.061(5) Uiso 1 1 d G . .
H337 H 1.0510 0.5074 1.1010 0.074 Uiso 1 1 calc R . .
C338 C 0.7972(7) 0.2911(4) 1.0388(4) 0.048(4) Uiso 1 1 d G . .
C339 C 0.7269(8) 0.2967(4) 1.0618(4) 0.068(5) Uiso 1 1 d G . .
H339 H 0.7271 0.3236 1.0808 0.082 Uiso 1 1 calc R . .
C340 C 0.6563(8) 0.2631(5) 1.0569(4) 0.069(5) Uiso 1 1 d G . .
H340 H 0.6082 0.2670 1.0726 0.083 Uiso 1 1 calc R . .
C341 C 0.6560(8) 0.2239(4) 1.0291(4) 0.074(5) Uiso 1 1 d G . .
H341 H 0.6077 0.2009 1.0257 0.088 Uiso 1 1 calc R . .
C342 C 0.7263(9) 0.2182(4) 1.0061(4) 0.068(5) Uiso 1 1 d G . .
H342 H 0.7261 0.1914 0.9871 0.082 Uiso 1 1 calc R . .
C343 C 0.7969(7) 0.2518(4) 1.0110(4) 0.067(5) Uiso 1 1 d G . .
H343 H 0.8450 0.2479 0.9954 0.080 Uiso 1 1 calc R . .
C344 C 0.9782(8) 0.3094(5) 1.0268(4) 0.057(4) Uiso 1 1 d G . .
C345 C 1.0103(10) 0.3269(4) 0.9910(4) 0.064(5) Uiso 1 1 d G . .
H345 H 0.9864 0.3562 0.9775 0.077 Uiso 1 1 calc R . .
C346 C 1.0773(11) 0.3015(6) 0.9750(5) 0.101(8) Uiso 1 1 d G . .
H346 H 1.0992 0.3134 0.9506 0.121 Uiso 1 1 calc R . .
C347 C 1.1123(11) 0.2586(6) 0.9948(6) 0.129(11) Uiso 1 1 d G . .
H347 H 1.1581 0.2412 0.9839 0.154 Uiso 1 1 calc R . .
C348 C 1.0802(12) 0.2411(5) 1.0306(6) 0.121(10) Uiso 1 1 d G . .
H348 H 1.1041 0.2118 1.0442 0.145 Uiso 1 1 calc R . .
C349 C 1.0132(11) 0.2665(5) 1.0466(4) 0.084(6) Uiso 1 1 d G . .
H349 H 0.9913 0.2546 1.0711 0.100 Uiso 1 1 calc R . .
Pt4 Pt 0.51323(4) 0.13179(2) 0.75870(2) 0.03407(15) Uani 1 1 d . . .
P401 P 0.4701(3) 0.07926(16) 0.70425(16) 0.0401(10) Uani 1 1 d . . .
P402 P 0.4564(3) 0.08480(17) 0.80608(16) 0.0439(10) Uani 1 1 d . . .
N401 N 0.5612(7) 0.1798(4) 0.7168(4) 0.026(2) Uiso 1 1 d . . .
C402 C 0.6449(11) 0.1747(6) 0.7075(6) 0.041(4) Uiso 1 1 d . . .
H402 H 0.6818 0.1492 0.7214 0.049 Uiso 1 1 calc R . .
C403 C 0.6812(8) 0.2038(6) 0.6792(5) 0.038(4) Uiso 1 1 d D . .
C404 C 0.6208(11) 0.2442(6) 0.6584(5) 0.038(4) Uiso 1 1 d . . .
C405 C 0.5389(9) 0.2468(5) 0.6678(5) 0.029(3) Uiso 1 1 d . . .
H405 H 0.5000 0.2724 0.6553 0.035 Uiso 1 1 calc R . .
C406 C 0.5045(11) 0.2129(6) 0.6961(5) 0.036(4) Uiso 1 1 d . . .
H406 H 0.4429 0.2143 0.6998 0.044 Uiso 1 1 calc R . .
C407 C 0.6586(10) 0.2825(6) 0.6312(5) 0.035(3) Uiso 1 1 d . . .
C408 C 0.7404(11) 0.3052(6) 0.6481(6) 0.040(4) Uiso 1 1 d . . .
H408 H 0.7750 0.2955 0.6751 0.048 Uiso 1 1 calc R . .
C409 C 0.7691(10) 0.3414(6) 0.6250(5) 0.033(3) Uiso 1 1 d . . .
H409 H 0.8236 0.3581 0.6369 0.040 Uiso 1 1 calc R . .
N410 N 0.7245(8) 0.3549(4) 0.5863(4) 0.028(3) Uiso 1 1 d . . .
C411 C 0.6432(9) 0.3333(5) 0.5712(5) 0.028(3) Uiso 1 1 d . . .
H411 H 0.6087 0.3441 0.5446 0.034 Uiso 1 1 calc R . .
C412 C 0.6086(7) 0.2962(5) 0.5931(5) 0.032(3) Uiso 1 1 d D . .
C413 C 0.7730(9) 0.1944(8) 0.6686(5) 0.073(4) Uiso 1 1 d DU . .
O413 O 0.7866(9) 0.1960(6) 0.6320(4) 0.071(4) Uiso 1 1 d DU . .
N413 N 0.8336(9) 0.1720(7) 0.6972(5) 0.095(4) Uiso 1 1 d DU . .
H413 H 0.8252 0.1680 0.7239 0.114 Uiso 1 1 calc R . .
C414 C 0.9167(11) 0.1535(6) 0.6832(7) 0.123(5) Uiso 1 1 d DU . .
H414 H 0.8962 0.1293 0.6597 0.147 Uiso 1 1 calc R . .
C415 C 0.9769(17) 0.1258(11) 0.7199(9) 0.148(9) Uiso 1 1 d DU . .
H41A H 0.9397 0.1024 0.7325 0.222 Uiso 1 1 calc R . .
H41B H 1.0049 0.1488 0.7421 0.222 Uiso 1 1 calc R . .
H41C H 1.0246 0.1083 0.7086 0.222 Uiso 1 1 calc R . .
C416 C 0.9670(17) 0.1912(7) 0.6648(9) 0.143(5) Uiso 1 1 d DU . .
O416 O 1.0125(16) 0.1837(8) 0.6376(7) 0.157(7) Uiso 1 1 d DU . .
O417 O 0.9491(17) 0.2351(7) 0.6792(8) 0.155(6) Uiso 1 1 d DU . .
C417 C 0.987(3) 0.2768(8) 0.6574(13) 0.173(10) Uiso 1 1 d DU . .
H41D H 0.9535 0.3066 0.6614 0.260 Uiso 1 1 calc R . .
H41E H 0.9811 0.2699 0.6265 0.260 Uiso 1 1 calc R . .
H41F H 1.0515 0.2812 0.6701 0.260 Uiso 1 1 calc R . .
C418 C 0.5223(6) 0.2728(3) 0.5703(4) 0.031(3) Uiso 1 1 d DU . .
O418 O 0.5168(7) 0.2293(3) 0.5665(3) 0.039(2) Uiso 1 1 d DU . .
N418 N 0.4567(6) 0.3026(3) 0.5544(4) 0.035(2) Uiso 1 1 d DU . .
H418 H 0.4640 0.3342 0.5575 0.043 Uiso 1 1 calc R . .
C419 C 0.3696(7) 0.2824(4) 0.5312(4) 0.051(3) Uiso 1 1 d DU . .
H419 H 0.3826 0.2642 0.5055 0.061 Uiso 1 1 calc R . .
C420 C 0.3039(10) 0.3241(5) 0.5146(6) 0.067(5) Uiso 1 1 d DU . .
H42A H 0.3324 0.3458 0.4963 0.101 Uiso 1 1 calc R . .
H42B H 0.2899 0.3426 0.5392 0.101 Uiso 1 1 calc R . .
H42C H 0.2477 0.3107 0.4979 0.101 Uiso 1 1 calc R . .
C421 C 0.3304(11) 0.2478(5) 0.5580(4) 0.061(3) Uiso 1 1 d DU . .
O421 O 0.3382(9) 0.2492(5) 0.5967(3) 0.060(3) Uiso 1 1 d DU . .
O422 O 0.2849(9) 0.2127(4) 0.5337(4) 0.072(3) Uiso 1 1 d DU . .
C422 C 0.2445(16) 0.1759(7) 0.5600(7) 0.084(6) Uiso 1 1 d DU . .
H42D H 0.2076 0.1527 0.5408 0.126 Uiso 1 1 calc R . .
H42E H 0.2061 0.1926 0.5776 0.126 Uiso 1 1 calc R . .
H42F H 0.2935 0.1586 0.5790 0.126 Uiso 1 1 calc R . .
C423 C 0.4774(12) 0.0158(7) 0.7199(6) 0.048(4) Uiso 1 1 d . . .
H42G H 0.4556 -0.0041 0.6939 0.058 Uiso 1 1 calc R . .
H42H H 0.5423 0.0077 0.7300 0.058 Uiso 1 1 calc R . .
C424 C 0.4261(14) 0.0010(8) 0.7539(7) 0.058(5) Uiso 1 1 d . . .
H42I H 0.4234 -0.0350 0.7549 0.070 Uiso 1 1 calc R . .
H42J H 0.3629 0.0132 0.7461 0.070 Uiso 1 1 calc R . .
C425 C 0.4694(12) 0.0206(6) 0.7997(6) 0.051(4) Uiso 1 1 d . . .
H42K H 0.5351 0.0127 0.8054 0.062 Uiso 1 1 calc R . .
H42L H 0.4413 0.0034 0.8215 0.062 Uiso 1 1 calc R . .
C426 C 0.5367(8) 0.0838(5) 0.6624(3) 0.040(4) Uiso 1 1 d G . .
C427 C 0.5113(6) 0.1146(4) 0.6273(4) 0.047(4) Uiso 1 1 d G . .
H427 H 0.4543 0.1308 0.6233 0.057 Uiso 1 1 calc R . .
C428 C 0.5693(8) 0.1216(4) 0.5981(3) 0.046(4) Uiso 1 1 d G . .
H428 H 0.5520 0.1426 0.5741 0.055 Uiso 1 1 calc R . .
C429 C 0.6528(8) 0.0978(5) 0.6040(4) 0.079(7) Uiso 1 1 d G . .
H429 H 0.6924 0.1026 0.5841 0.095 Uiso 1 1 calc R . .
C430 C 0.6781(7) 0.0670(6) 0.6391(5) 0.082(7) Uiso 1 1 d G . .
H430 H 0.7351 0.0508 0.6432 0.098 Uiso 1 1 calc R . .
C431 C 0.6201(9) 0.0600(5) 0.6683(4) 0.082(7) Uiso 1 1 d G . .
H431 H 0.6374 0.0389 0.6923 0.098 Uiso 1 1 calc R . .
C432 C 0.3546(6) 0.0894(5) 0.6766(4) 0.043(4) Uiso 1 1 d G . .
C433 C 0.3130(9) 0.0575(4) 0.6448(5) 0.081(7) Uiso 1 1 d G . .
H433 H 0.3459 0.0305 0.6367 0.097 Uiso 1 1 calc R . .
C434 C 0.2232(9) 0.0650(5) 0.6249(4) 0.077(6) Uiso 1 1 d G . .
H434 H 0.1948 0.0432 0.6031 0.092 Uiso 1 1 calc R . .
C435 C 0.1750(7) 0.1045(5) 0.6367(4) 0.066(5) Uiso 1 1 d G . .
H435 H 0.1136 0.1096 0.6231 0.080 Uiso 1 1 calc R . .
C436 C 0.2166(8) 0.1364(4) 0.6685(4) 0.064(5) Uiso 1 1 d G . .
H436 H 0.1836 0.1633 0.6766 0.077 Uiso 1 1 calc R . .
C437 C 0.3064(8) 0.1288(4) 0.6885(4) 0.056(4) Uiso 1 1 d G . .
H437 H 0.3348 0.1506 0.7102 0.067 Uiso 1 1 calc R . .
C438 C 0.5109(7) 0.0952(4) 0.8622(3) 0.039(3) Uiso 1 1 d G . .
C439 C 0.4703(6) 0.1260(4) 0.8880(3) 0.053(4) Uiso 1 1 d G . .
H439 H 0.4127 0.1401 0.8770 0.063 Uiso 1 1 calc R . .
C440 C 0.5140(7) 0.1363(4) 0.9298(3) 0.061(4) Uiso 1 1 d G . .
H440 H 0.4863 0.1574 0.9475 0.073 Uiso 1 1 calc R . .
C441 C 0.5983(7) 0.1157(5) 0.9459(3) 0.056(4) Uiso 1 1 d G . .
H441 H 0.6282 0.1227 0.9745 0.067 Uiso 1 1 calc R . .
C442 C 0.6389(6) 0.0848(5) 0.9201(4) 0.074(6) Uiso 1 1 d G . .
H442 H 0.6965 0.0707 0.9310 0.089 Uiso 1 1 calc R . .
C443 C 0.5952(7) 0.0745(4) 0.8782(3) 0.066(5) Uiso 1 1 d G . .
H443 H 0.6229 0.0534 0.8606 0.080 Uiso 1 1 calc R . .
C444 C 0.3378(7) 0.0976(4) 0.8057(4) 0.047(4) Uiso 1 1 d G . .
C445 C 0.3031(9) 0.1434(4) 0.7933(5) 0.070(5) Uiso 1 1 d G . .
H445 H 0.3411 0.1673 0.7841 0.084 Uiso 1 1 calc R . .
C446 C 0.2127(9) 0.1542(4) 0.7944(5) 0.092(7) Uiso 1 1 d G . .
H446 H 0.1890 0.1855 0.7859 0.111 Uiso 1 1 calc R . .
C447 C 0.1571(7) 0.1191(6) 0.8080(5) 0.083(6) Uiso 1 1 d G . .
H447 H 0.0953 0.1265 0.8087 0.099 Uiso 1 1 calc R . .
C448 C 0.1918(8) 0.0733(5) 0.8204(5) 0.085(7) Uiso 1 1 d G . .
H448 H 0.1537 0.0494 0.8296 0.102 Uiso 1 1 calc R . .
C449 C 0.2821(9) 0.0625(4) 0.8193(5) 0.068(5) Uiso 1 1 d G . .
H449 H 0.3058 0.0312 0.8277 0.082 Uiso 1 1 calc R . .
S1 S 0.4793(3) 0.4064(2) 0.63491(11) 0.0571(9) Uani 1 1 d DU . .
O11 O 0.4683(6) 0.4066(5) 0.5887(2) 0.059(2) Uiso 1 1 d DU . .
O12 O 0.5226(8) 0.4489(4) 0.6550(4) 0.076(3) Uiso 1 1 d DU . .
O13 O 0.5039(9) 0.3607(4) 0.6546(5) 0.091(4) Uiso 1 1 d DU . .
C1 C 0.3632(6) 0.4147(4) 0.6425(3) 0.083(4) Uiso 1 1 d DU . .
F11 F 0.3575(8) 0.4136(6) 0.6837(3) 0.116(4) Uiso 1 1 d DU . .
F12 F 0.3323(9) 0.4571(4) 0.6267(5) 0.123(4) Uiso 1 1 d DU . .
F13 F 0.3067(8) 0.3817(5) 0.6237(5) 0.126(4) Uiso 1 1 d DU . .
S2 S 0.6344(3) 0.4073(2) 0.36525(11) 0.0588(9) Uani 1 1 d DU . .
O21 O 0.5566(6) 0.4112(6) 0.3312(3) 0.081(3) Uiso 1 1 d DU . .
O22 O 0.6542(9) 0.4491(4) 0.3921(4) 0.078(4) Uiso 1 1 d DU . .
O23 O 0.6382(9) 0.3619(4) 0.3878(4) 0.072(3) Uiso 1 1 d DU . .
C2 C 0.7278(6) 0.4045(4) 0.3370(3) 0.063(3) Uiso 1 1 d DU . .
F21 F 0.7197(8) 0.3685(5) 0.3090(4) 0.087(3) Uiso 1 1 d DU . .
F22 F 0.8068(6) 0.3981(5) 0.3627(3) 0.094(3) Uiso 1 1 d DU . .
F23 F 0.7384(9) 0.4448(5) 0.3157(4) 0.102(4) Uiso 1 1 d DU . .
S3 S 0.2883(3) 0.9096(2) 0.82830(12) 0.0639(10) Uani 1 1 d DU . .
O31 O 0.2951(9) 0.9545(4) 0.8523(4) 0.085(4) Uiso 1 1 d DU . .
O32 O 0.3621(6) 0.9016(6) 0.8063(4) 0.091(4) Uiso 1 1 d DU . .
O33 O 0.2602(9) 0.8687(4) 0.8505(4) 0.080(4) Uiso 1 1 d DU . .
C3 C 0.1935(6) 0.9202(4) 0.7857(3) 0.085(4) Uiso 1 1 d DU . .
F31 F 0.2065(9) 0.9575(4) 0.7616(4) 0.105(4) Uiso 1 1 d DU . .
F32 F 0.1773(10) 0.8822(4) 0.7602(4) 0.122(4) Uiso 1 1 d DU . .
F33 F 0.1186(7) 0.9293(5) 0.8004(4) 0.114(4) Uiso 1 1 d DU . .
S4 S 0.7733(3) 0.05579(17) 0.79389(14) 0.0566(10) Uani 1 1 d DU . .
O41 O 0.7787(11) 0.1018(4) 0.7728(5) 0.104(4) Uiso 1 1 d DU . .
O42 O 0.6990(7) 0.0260(5) 0.7741(5) 0.091(4) Uiso 1 1 d DU . .
O43 O 0.7915(10) 0.0590(6) 0.8396(2) 0.104(4) Uiso 1 1 d DU . .
C4 C 0.8713(6) 0.0249(4) 0.7814(4) 0.083(4) Uiso 1 1 d DU . .
F41 F 0.8823(10) -0.0188(4) 0.7981(5) 0.121(4) Uiso 1 1 d DU . .
F42 F 0.9477(7) 0.0485(5) 0.7945(5) 0.121(4) Uiso 1 1 d DU . .
F43 F 0.8661(10) 0.0184(6) 0.7398(4) 0.128(4) Uiso 1 1 d DU . .
S5 S 0.5330(3) 0.41434(19) 0.86538(14) 0.0720(13) Uani 1 1 d DU . .
O51 O 0.5216(7) 0.4158(5) 0.9095(2) 0.065(3) Uiso 1 1 d DU . .
O52 O 0.5849(9) 0.4536(5) 0.8523(5) 0.104(4) Uiso 1 1 d DU . .
O53 O 0.5555(10) 0.3676(4) 0.8504(5) 0.095(4) Uiso 1 1 d DU . .
C5 C 0.4200(6) 0.4257(4) 0.8365(3) 0.095(4) Uiso 1 1 d DU . .
F51 F 0.4146(10) 0.4227(6) 0.7947(3) 0.138(5) Uiso 1 1 d DU . .
F52 F 0.3600(8) 0.3950(5) 0.8462(5) 0.139(5) Uiso 1 1 d DU . .
F53 F 0.3927(10) 0.4696(4) 0.8443(5) 0.136(5) Uiso 1 1 d DU . .
S6 S 0.7843(4) 0.7654(3) 0.7696(2) 0.103(2) Uani 1 1 d DU . .
O61 O 0.7094(8) 0.7932(6) 0.7778(6) 0.119(5) Uiso 1 1 d DU . .
O62 O 0.7793(12) 0.7137(3) 0.7723(6) 0.119(5) Uiso 1 1 d DU . .
O63 O 0.8218(11) 0.7817(6) 0.7324(4) 0.123(5) Uiso 1 1 d DU . .
C6 C 0.8751(7) 0.7809(5) 0.8129(4) 0.115(5) Uiso 1 1 d DU . .
F61 F 0.8499(11) 0.7680(6) 0.8488(4) 0.136(5) Uiso 1 1 d DU . .
F62 F 0.8927(11) 0.8277(4) 0.8131(5) 0.136(5) Uiso 1 1 d DU . .
F63 F 0.9515(8) 0.7588(6) 0.8096(5) 0.143(5) Uiso 1 1 d DU . .
S7 S 0.9587(6) 0.3967(4) 0.7052(3) 0.171(4) Uiso 1 1 d D . .
O71 O 0.9506(11) 0.4086(9) 0.6609(4) 0.136(4) Uiso 1 1 d DU . .
O72 O 0.9084(12) 0.4270(7) 0.7298(6) 0.187(5) Uiso 1 1 d DU . .
O73 O 0.9540(14) 0.3455(5) 0.7144(7) 0.184(5) Uiso 1 1 d DU . .
C7 C 1.0750(8) 0.4105(6) 0.7267(5) 0.216(19) Uiso 1 1 d D . .
F71 F 1.0968(12) 0.3967(8) 0.7671(5) 0.200(5) Uiso 1 1 d DU . .
F72 F 1.1296(10) 0.3882(7) 0.7049(6) 0.189(5) Uiso 1 1 d DU . .
F73 F 1.0893(12) 0.4573(6) 0.7241(7) 0.188(5) Uiso 1 1 d DU . .
S8 S -0.0036(6) 0.3938(4) 0.8737(3) 0.159(4) Uiso 1 1 d D . .
O81 O -0.0106(11) 0.4118(8) 0.9153(4) 0.130(4) Uiso 1 1 d DU . .
O82 O -0.0388(13) 0.4249(7) 0.8381(6) 0.181(5) Uiso 1 1 d DU . .
O83 O -0.0312(13) 0.3436(5) 0.8668(7) 0.183(5) Uiso 1 1 d DU . .
C8 C 0.1155(7) 0.3897(5) 0.8730(5) 0.137(12) Uiso 1 1 d D . .
F81 F 0.1326(13) 0.3500(6) 0.8524(7) 0.198(5) Uiso 1 1 d DU . .
F82 F 0.1652(11) 0.3862(8) 0.9114(5) 0.186(5) Uiso 1 1 d DU . .
F83 F 0.1464(12) 0.4256(6) 0.8523(7) 0.194(5) Uiso 1 1 d DU . .
O11L O 0.5537(8) 0.4055(6) 0.4913(3) 0.077(3) Uiso 1 1 d DU . .
C11L C 0.4972(7) 0.4030(6) 0.4581(4) 0.064(4) Uiso 1 1 d DU . .
C12L C 0.4645(15) 0.3548(6) 0.4406(7) 0.082(6) Uiso 1 1 d DU . .
H12M H 0.4862 0.3489 0.4135 0.123 Uiso 1 1 calc R . .
H12N H 0.3979 0.3542 0.4351 0.123 Uiso 1 1 calc R . .
H12O H 0.4879 0.3293 0.4614 0.123 Uiso 1 1 calc R . .
C13L C 0.4588(16) 0.4469(7) 0.4341(7) 0.092(6) Uiso 1 1 d DU . .
H13A H 0.4984 0.4569 0.4141 0.138 Uiso 1 1 calc R . .
H13B H 0.4547 0.4734 0.4545 0.138 Uiso 1 1 calc R . .
H13C H 0.3980 0.4395 0.4179 0.138 Uiso 1 1 calc R . .
O21L O 0.6084(8) 0.4114(7) 1.0325(4) 0.080(3) Uiso 1 1 d DU . .
C21L C 0.5541(8) 0.4174(5) 1.0566(4) 0.062(4) Uiso 1 1 d DU . .
C22L C 0.5226(16) 0.3750(7) 1.0794(7) 0.094(6) Uiso 1 1 d DU . .
H22M H 0.5455 0.3449 1.0687 0.141 Uiso 1 1 calc R . .
H22N H 0.4560 0.3744 1.0741 0.141 Uiso 1 1 calc R . .
H22O H 0.5457 0.3780 1.1104 0.141 Uiso 1 1 calc R . .
C23L C 0.5172(18) 0.4662(7) 1.0644(8) 0.111(7) Uiso 1 1 d DU . .
H23A H 0.5391 0.4757 1.0944 0.167 Uiso 1 1 calc R . .
H23B H 0.4506 0.4649 1.0588 0.167 Uiso 1 1 calc R . .
H23C H 0.5375 0.4900 1.0451 0.167 Uiso 1 1 calc R . .
O31L O 0.3438(9) 0.5790(5) 0.7494(4) 0.064(3) Uiso 1 1 d DU . .
C31L C 0.2852(10) 0.5478(5) 0.7449(5) 0.078(6) Uiso 1 1 d DU . .
C32L C 0.254(2) 0.5244(10) 0.7023(7) 0.131(8) Uiso 1 1 d DU . .
H32M H 0.2088 0.5453 0.6845 0.196 Uiso 1 1 calc R . .
H32N H 0.2263 0.4928 0.7064 0.196 Uiso 1 1 calc R . .
H32O H 0.3059 0.5196 0.6878 0.196 Uiso 1 1 calc R . .
C33L C 0.2426(15) 0.5318(8) 0.7818(7) 0.090(6) Uiso 1 1 d DU . .
H33A H 0.2797 0.5430 0.8090 0.135 Uiso 1 1 calc R . .
H33B H 0.2388 0.4961 0.7821 0.135 Uiso 1 1 calc R . .
H33C H 0.1813 0.5456 0.7787 0.135 Uiso 1 1 calc R . .
O41L O 0.3332(11) 0.2383(6) 0.7412(5) 0.079(4) Uiso 1 1 d DU . .
C41L C 0.2879(12) 0.2752(7) 0.7335(6) 0.109(8) Uiso 1 1 d DU . .
C42L C 0.241(2) 0.2871(12) 0.6890(8) 0.144(9) Uiso 1 1 d DU . .
H42M H 0.2672 0.2679 0.6682 0.216 Uiso 1 1 calc R . .
H42N H 0.2480 0.3218 0.6834 0.216 Uiso 1 1 calc R . .
H42O H 0.1759 0.2793 0.6860 0.216 Uiso 1 1 calc R . .
C43L C 0.277(2) 0.3107(10) 0.7680(9) 0.146(9) Uiso 1 1 d DU . .
H43A H 0.2136 0.3216 0.7638 0.219 Uiso 1 1 calc R . .
H43B H 0.3168 0.3388 0.7666 0.219 Uiso 1 1 calc R . .
H43C H 0.2935 0.2950 0.7963 0.219 Uiso 1 1 calc R . .
O51L O 0.6232(14) 0.9142(12) 0.8085(6) 0.163(7) Uiso 1 1 d DU . .
C51L C 0.6690(14) 0.9179(7) 0.8451(7) 0.125(8) Uiso 1 1 d DU . .
C52L C 0.7642(15) 0.8996(14) 0.8551(9) 0.145(9) Uiso 1 1 d DU . .
H52A H 0.7643 0.8641 0.8523 0.218 Uiso 1 1 calc R . .
H52B H 0.7918 0.9088 0.8846 0.218 Uiso 1 1 calc R . .
H52C H 0.7993 0.9140 0.8348 0.218 Uiso 1 1 calc R . .
C53L C 0.633(2) 0.9402(11) 0.8807(8) 0.130(9) Uiso 1 1 d DU . .
H53A H 0.5867 0.9644 0.8691 0.195 Uiso 1 1 calc R . .
H53B H 0.6824 0.9561 0.9005 0.195 Uiso 1 1 calc R . .
H53C H 0.6053 0.9150 0.8962 0.195 Uiso 1 1 calc R . .
O61L O 0.7305(11) 0.2598(6) 0.7715(6) 0.103(5) Uiso 1 1 d DU . .
C61L C 0.7149(12) 0.3034(6) 0.7717(4) 0.095(6) Uiso 1 1 d DU . .
C62L C 0.6222(13) 0.3231(8) 0.7583(8) 0.091(6) Uiso 1 1 d DU . .
H62A H 0.5821 0.2976 0.7437 0.136 Uiso 1 1 calc R . .
H62B H 0.6238 0.3505 0.7385 0.136 Uiso 1 1 calc R . .
H62C H 0.5990 0.3344 0.7837 0.136 Uiso 1 1 calc R . .
C63L C 0.7898(16) 0.3391(8) 0.7859(10) 0.127(8) Uiso 1 1 d DU . .
H63A H 0.7654 0.3678 0.7983 0.190 Uiso 1 1 calc R . .
H63B H 0.8165 0.3489 0.7611 0.190 Uiso 1 1 calc R . .
H63C H 0.8368 0.3239 0.8077 0.190 Uiso 1 1 calc R . .
O71L O 0.6715(18) 0.5440(10) 0.7693(9) 0.167(9) Uiso 1 1 d DU . .
C71L C 0.6528(19) 0.5009(11) 0.7644(7) 0.171(11) Uiso 1 1 d DU . .
C72L C 0.557(2) 0.4837(14) 0.7559(15) 0.192(12) Uiso 1 1 d DU . .
H72A H 0.5161 0.5115 0.7556 0.287 Uiso 1 1 calc R . .
H72B H 0.5477 0.4608 0.7785 0.287 Uiso 1 1 calc R . .
H72C H 0.5441 0.4673 0.7278 0.287 Uiso 1 1 calc R . .
C73L C 0.726(3) 0.4638(12) 0.7667(17) 0.207(12) Uiso 1 1 d DU . .
H73A H 0.7721 0.4754 0.7509 0.310 Uiso 1 1 calc R . .
H73B H 0.6994 0.4333 0.7538 0.310 Uiso 1 1 calc R . .
H73C H 0.7532 0.4581 0.7969 0.310 Uiso 1 1 calc R . .

loop_
_atom_site_aniso_label
_atom_site_aniso_U_11
_atom_site_aniso_U_22
_atom_site_aniso_U_33
_atom_site_aniso_U_23
_atom_site_aniso_U_13
_atom_site_aniso_U_12
Pt1 0.0241(2) 0.0289(2) 0.0282(2) -0.0001(3) 0.01032(15) -0.0012(3)
P101 0.0290(19) 0.043(2) 0.026(2) 0.0006(17) 0.0073(15) 0.0049(16)
P102 0.0306(19) 0.038(2) 0.040(2) 0.0063(19) 0.0136(17) -0.0024(17)
Pt2 0.0240(2) 0.0242(3) 0.0438(4) -0.0038(2) 0.0141(2) 0.0016(2)
P201 0.0315(19) 0.0272(19) 0.049(2) -0.0085(17) 0.0145(17) 0.0068(15)
P202 0.036(2) 0.033(2) 0.054(3) 0.007(2) 0.0167(19) 0.0069(17)
Pt3 0.0226(2) 0.0579(3) 0.0270(2) 0.0064(4) 0.00629(16) 0.0011(3)
P301 0.032(2) 0.092(4) 0.031(2) -0.005(2) 0.0068(17) -0.016(2)
P302 0.035(2) 0.085(4) 0.036(2) 0.020(2) 0.0070(17) 0.010(2)
Pt4 0.0392(3) 0.0278(3) 0.0373(3) 0.0077(3) 0.0125(2) 0.0021(2)
P401 0.047(2) 0.031(2) 0.045(3) 0.0025(19) 0.0134(19) 0.0026(18)
P402 0.049(2) 0.036(2) 0.050(3) 0.0115(19) 0.015(2) -0.0026(18)
S1 0.087(3) 0.0355(17) 0.0542(18) 0.000(2) 0.0279(18) 0.003(3)
S2 0.082(3) 0.0470(18) 0.0470(17) -0.002(3) 0.0101(17) -0.008(3)
S3 0.094(3) 0.0462(18) 0.064(2) 0.001(3) 0.048(2) 0.008(3)
S4 0.058(2) 0.063(2) 0.050(2) 0.0090(19) 0.0118(19) 0.012(2)
S5 0.095(3) 0.039(2) 0.070(2) -0.001(2) -0.018(2) 0.005(2)
S6 0.065(3) 0.088(4) 0.155(5) -0.006(4) 0.018(3) -0.023(3)

loop_
_atom_type_symbol
_atom_type_description
_atom_type_scat_dispersion_real
_atom_type_scat_dispersion_imag
_atom_type_scat_source
C C 0.0033 0.0016 'International Tables Vol C Tables 4.2.6.8 and 6.1.1.4'
H H 0.0000 0.0000 'International Tables Vol C Tables 4.2.6.8 and 6.1.1.4'
N N 0.0061 0.0033 'International Tables Vol C Tables 4.2.6.8 and 6.1.1.4'
O O 0.0106 0.0060 'International Tables Vol C Tables 4.2.6.8 and 6.1.1.4'
F F 0.0171 0.0103 'International Tables Vol C Tables 4.2.6.8 and 6.1.1.4'
P P 0.1023 0.0942 'International Tables Vol C Tables 4.2.6.8 and 6.1.1.4'
S S 0.1246 0.1234 'International Tables Vol C Tables 4.2.6.8 and 6.1.1.4'
Pt Pt -1.7033 8.3905 'International Tables Vol C Tables 4.2.6.8 and 6.1.1.4'

loop_
_geom_angle_atom_site_label_1
_geom_angle_atom_site_label_2
_geom_angle_atom_site_label_3
_geom_angle
_geom_angle_site_symmetry_1
_geom_angle_site_symmetry_3
_geom_angle_publ_flag
N410 Pt1 N101 86.7(3) . . ?
N410 Pt1 P101 89.6(4) . . ?
N101 Pt1 P101 176.3(4) . . ?
N410 Pt1 P102 176.1(4) . . ?
N101 Pt1 P102 89.6(4) . . ?
P101 Pt1 P102 94.07(11) . . ?
C126 P101 C132 110.4(6) . . ?
C126 P101 C123 106.7(7) . . ?
C132 P101 C123 102.6(7) . . ?
C126 P101 Pt1 111.0(4) . . ?
C132 P101 Pt1 110.5(4) . . ?
C123 P101 Pt1 115.3(6) . . ?
C125 P102 C144 105.1(7) . . ?
C125 P102 C138 102.9(7) . . ?
C144 P102 C138 103.8(6) . . ?
C125 P102 Pt1 117.7(6) . . ?
C144 P102 Pt1 114.4(4) . . ?
C138 P102 Pt1 111.5(4) . . ?
C106 N101 C102 121.7(14) . . ?
C106 N101 Pt1 116.6(11) . . ?
C102 N101 Pt1 121.7(10) . . ?
N101 C102 C103 123.0(13) . . ?
N101 C102 H102 118.5 . . ?
C103 C102 H102 118.5 . . ?
C102 C103 C104 120.9(10) . . ?
C102 C103 C113 121.6(12) . . ?
C104 C103 C113 117.4(11) . . ?
C107 C104 C105 118.6(14) . . ?
C107 C104 C103 127.9(12) . . ?
C105 C104 C103 113.2(12) . . ?
C104 C105 C106 121.6(15) . . ?
C104 C105 H105 119.2 . . ?
C106 C105 H105 119.2 . . ?
N101 C106 C105 119.3(15) . . ?
N101 C106 H106 120.4 . . ?
C105 C106 H106 120.4 . . ?
C112 C107 C104 124.6(12) . . ?
C112 C107 C108 115.4(13) . . ?
C104 C107 C108 119.7(13) . . ?
C109 C108 C107 120.7(15) . . ?
C109 C108 H108 119.7 . . ?
C107 C108 H108 119.7 . . ?
C108 C109 N110 122.4(14) . . ?
C108 C109 H109 118.8 . . ?
N110 C109 H109 118.8 . . ?
C111 N110 C109 117.7(13) . . ?
C111 N110 Pt2 123.1(11) . . ?
C109 N110 Pt2 119.1(9) . . ?
N110 C111 C112 123.3(14) . . ?
N110 C111 H111 118.4 . . ?
C112 C111 H111 118.4 . . ?
C107 C112 C111 120.5(11) . . ?
C107 C112 C118 121.3(12) . . ?
C111 C112 C118 118.1(12) . . ?
O113 C113 N113 123.2(9) . . ?
O113 C113 C103 121.4(8) . . ?
N113 C113 C103 115.3(8) . . ?
C113 N113 C114 118.1(8) . . ?
C113 N113 H113 120.9 . . ?
C114 N113 H113 120.9 . . ?
C116 C114 N113 112.2(9) . . ?
C116 C114 C115 114.2(10) . . ?
N113 C114 C115 111.7(10) . . ?
C116 C114 H114 106.0 . . ?
N113 C114 H114 106.0 . . ?
C115 C114 H114 106.0 . . ?
C114 C115 H11A 109.5 . . ?
C114 C115 H11B 109.5 . . ?
H11A C115 H11B 109.5 . . ?
C114 C115 H11C 109.5 . . ?
H11A C115 H11C 109.5 . . ?
H11B C115 H11C 109.5 . . ?
O116 C116 O117 121.5(11) . . ?
O116 C116 C114 125.8(10) . . ?
O117 C116 C114 112.6(9) . . ?
C116 O117 C117 113.5(10) . . ?
O117 C117 H11D 109.5 . . ?
O117 C117 H11E 109.5 . . ?
H11D C117 H11E 109.5 . . ?
O117 C117 H11F 109.5 . . ?
H11D C117 H11F 109.5 . . ?
H11E C117 H11F 109.5 . . ?
O118 C118 N118 121.9(10) . . ?
O118 C118 C112 121.4(9) . . ?
N118 C118 C112 116.0(9) . . ?
C118 N118 C119 117.7(11) . . ?
C118 N118 H118 121.2 . . ?
C119 N118 H118 121.2 . . ?
C121 C119 N118 112.2(11) . . ?
C121 C119 C120 113.5(12) . . ?
N118 C119 C120 111.1(12) . . ?
C121 C119 H119 106.5 . . ?
N118 C119 H119 106.5 . . ?
C120 C119 H119 106.5 . . ?
C119 C120 H12A 109.5 . . ?
C119 C120 H12B 109.5 . . ?
H12A C120 H12B 109.5 . . ?
C119 C120 H12C 109.5 . . ?
H12A C120 H12C 109.5 . . ?
H12B C120 H12C 109.5 . . ?
O121 C121 O122 125.5(15) . . ?
O121 C121 C119 123.8(14) . . ?
O122 C121 C119 109.3(11) . . ?
C121 O122 C122 113.1(14) . . ?
O122 C122 H12D 109.5 . . ?
O122 C122 H12E 109.5 . . ?
H12D C122 H12E 109.5 . . ?
O122 C122 H12F 109.5 . . ?
H12D C122 H12F 109.5 . . ?
H12E C122 H12F 109.5 . . ?
C124 C123 P101 113.9(11) . . ?
C124 C123 H12G 108.8 . . ?
P101 C123 H12G 108.8 . . ?
C124 C123 H12H 108.8 . . ?
P101 C123 H12H 108.8 . . ?
H12G C123 H12H 107.7 . . ?
C125 C124 C123 111.6(11) . . ?
C125 C124 H12I 109.3 . . ?
C123 C124 H12I 109.3 . . ?
C125 C124 H12J 109.3 . . ?
C123 C124 H12J 109.3 . . ?
H12I C124 H12J 108.0 . . ?
C124 C125 P102 114.5(11) . . ?
C124 C125 H12K 108.6 . . ?
P102 C125 H12K 108.6 . . ?
C124 C125 H12L 108.6 . . ?
P102 C125 H12L 108.6 . . ?
H12K C125 H12L 107.6 . . ?
C127 C126 C131 120.0 . . ?
C127 C126 P101 118.2(6) . . ?
C131 C126 P101 121.8(6) . . ?
C128 C127 C126 120.0 . . ?
C128 C127 H127 120.0 . . ?
C126 C127 H127 120.0 . . ?
C129 C128 C127 120.0 . . ?
C129 C128 H128 120.0 . . ?
C127 C128 H128 120.0 . . ?
C128 C129 C130 120.0 . . ?
C128 C129 H129 120.0 . . ?
C130 C129 H129 120.0 . . ?
C131 C130 C129 120.0 . . ?
C131 C130 H130 120.0 . . ?
C129 C130 H130 120.0 . . ?
C130 C131 C126 120.0 . . ?
C130 C131 H131 120.0 . . ?
C126 C131 H131 120.0 . . ?
C133 C132 C137 120.0 . . ?
C133 C132 P101 117.9(7) . . ?
C137 C132 P101 122.1(7) . . ?
C132 C133 C134 120.0 . . ?
C132 C133 H133 120.0 . . ?
C134 C133 H133 120.0 . . ?
C133 C134 C135 120.0 . . ?
C133 C134 H134 120.0 . . ?
C135 C134 H134 120.0 . . ?
C136 C135 C134 120.0 . . ?
C136 C135 H135 120.0 . . ?
C134 C135 H135 120.0 . . ?
C137 C136 C135 120.0 . . ?
C137 C136 H136 120.0 . . ?
C135 C136 H136 120.0 . . ?
C136 C137 C132 120.0 . . ?
C136 C137 H137 120.0 . . ?
C132 C137 H137 120.0 . . ?
C139 C138 C143 120.0 . . ?
C139 C138 P102 118.7(6) . . ?
C143 C138 P102 121.2(6) . . ?
C138 C139 C140 120.0 . . ?
C138 C139 H139 120.0 . . ?
C140 C139 H139 120.0 . . ?
C141 C140 C139 120.0 . . ?
C141 C140 H140 120.0 . . ?
C139 C140 H140 120.0 . . ?
C140 C141 C142 120.0 . . ?
C140 C141 H141 120.0 . . ?
C142 C141 H141 120.0 . . ?
C143 C142 C141 120.0 . . ?
C143 C142 H142 120.0 . . ?
C141 C142 H142 120.0 . . ?
C142 C143 C138 120.0 . . ?
C142 C143 H143 120.0 . . ?
C138 C143 H143 120.0 . . ?
C145 C144 C149 120.0 . . ?
C145 C144 P102 120.0(7) . . ?
C149 C144 P102 119.9(7) . . ?
C144 C145 C146 120.0 . . ?
C144 C145 H145 120.0 . . ?
C146 C145 H145 120.0 . . ?
C147 C146 C145 120.0 . . ?
C147 C146 H146 120.0 . . ?
C145 C146 H146 120.0 . . ?
C146 C147 C148 120.0 . . ?
C146 C147 H147 120.0 . . ?
C148 C147 H147 120.0 . . ?
C149 C148 C147 120.0 . . ?
C149 C148 H148 120.0 . . ?
C147 C148 H148 120.0 . . ?
C148 C149 C144 120.0 . . ?
C148 C149 H149 120.0 . . ?
C144 C149 H149 120.0 . . ?
N110 Pt2 N201 87.8(4) . . ?
N110 Pt2 P201 179.1(4) . . ?
N201 Pt2 P201 91.7(3) . . ?
N110 Pt2 P202 88.8(4) . . ?
N201 Pt2 P202 176.3(3) . . ?
P201 Pt2 P202 91.72(16) . . ?
C226 P201 C232 107.8(6) . . ?
C226 P201 C223 105.0(7) . . ?
C232 P201 C223 106.1(6) . . ?
C226 P201 Pt2 110.6(4) . . ?
C232 P201 Pt2 112.1(4) . . ?
C223 P201 Pt2 114.8(6) . . ?
C244 P202 C225 106.1(8) . . ?
C244 P202 C238 107.7(6) . . ?
C225 P202 C238 102.9(7) . . ?
C244 P202 Pt2 112.2(5) . . ?
C225 P202 Pt2 116.9(7) . . ?
C238 P202 Pt2 110.3(4) . . ?
C206 N201 C202 121.8(12) . . ?
C206 N201 Pt2 121.4(9) . . ?
C202 N201 Pt2 116.7(9) . . ?
N201 C202 C203 120.0(13) . . ?
N201 C202 H202 120.0 . . ?
C203 C202 H202 120.0 . . ?
C202 C203 C204 118.6(11) . . ?
C202 C203 C213 118.6(14) . . ?
C204 C203 C213 122.8(14) . . ?
C205 C204 C203 121.3(13) . . ?
C205 C204 C207 118.2(12) . . ?
C203 C204 C207 120.5(12) . . ?
C204 C205 C206 117.6(13) . . ?
C204 C205 H205 121.2 . . ?
C206 C205 H205 121.2 . . ?
N201 C206 C205 120.3(13) . . ?
N201 C206 H206 119.8 . . ?
C205 C206 H206 119.8 . . ?
C208 C207 C212 119.0(13) . . ?
C208 C207 C204 117.5(13) . . ?
C212 C207 C204 122.7(12) . . ?
C207 C208 C209 118.6(14) . . ?
C207 C208 H208 120.7 . . ?
C209 C208 H208 120.7 . . ?
N210 C209 C208 119.3(14) . . ?
N210 C209 H209 120.3 . . ?
C208 C209 H209 120.3 . . ?
C209 N210 C211 122.0(14) . . ?
C209 N210 Pt3 117.7(10) . . ?
C211 N210 Pt3 120.1(10) . . ?
N210 C211 C212 122.3(13) . . ?
N210 C211 H211 118.9 . . ?
C212 C211 H211 118.9 . . ?
C211 C212 C207 118.6(11) . . ?
C211 C212 C218 118.0(12) . . ?
C207 C212 C218 123.3(12) . . ?
O213 C213 N213 118.9(10) . . ?
O213 C213 C203 122.9(10) . . ?
N213 C213 C203 117.8(10) . . ?
C213 N213 C214 115.2(10) . . ?
C213 N213 H213 122.4 . . ?
C214 N213 H213 122.4 . . ?
C216 C214 N213 113.0(11) . . ?
C216 C214 C215 112.3(13) . . ?
N213 C214 C215 109.6(12) . . ?
C216 C214 H214 107.2 . . ?
N213 C214 H214 107.2 . . ?
C215 C214 H214 107.2 . . ?
C214 C215 H21A 109.5 . . ?
C214 C215 H21B 109.5 . . ?
H21A C215 H21B 109.5 . . ?
C214 C215 H21C 109.5 . . ?
H21A C215 H21C 109.5 . . ?
H21B C215 H21C 109.5 . . ?
O216 C216 O217 122.7(13) . . ?
O216 C216 C214 125.7(13) . . ?
O217 C216 C214 110.1(11) . . ?
C216 O217 C217 113.6(12) . . ?
O217 C217 H21D 109.5 . . ?
O217 C217 H21E 109.5 . . ?
H21D C217 H21E 109.5 . . ?
O217 C217 H21F 109.5 . . ?
H21D C217 H21F 109.5 . . ?
H21E C217 H21F 109.5 . . ?
O218 C218 N218 122.8(9) . . ?
O218 C218 C212 121.1(9) . . ?
N218 C218 C212 116.1(8) . . ?
C218 N218 C219 120.9(9) . . ?
C218 N218 H218 119.6 . . ?
C219 N218 H218 119.6 . . ?
C221 C219 N218 112.9(9) . . ?
C221 C219 C220 109.6(10) . . ?
N218 C219 C220 109.2(10) . . ?
C221 C219 H219 108.3 . . ?
N218 C219 H219 108.3 . . ?
C220 C219 H219 108.3 . . ?
C219 C220 H22A 109.5 . . ?
C219 C220 H22B 109.5 . . ?
H22A C220 H22B 109.5 . . ?
C219 C220 H22C 109.5 . . ?
H22A C220 H22C 109.5 . . ?
H22B C220 H22C 109.5 . . ?
O221 C221 O222 124.2(10) . . ?
O221 C221 C219 126.0(10) . . ?
O222 C221 C219 108.4(8) . . ?
C221 O222 C222 112.9(10) . . ?
O222 C222 H22D 109.5 . . ?
O222 C222 H22E 109.5 . . ?
H22D C222 H22E 109.5 . . ?
O222 C222 H22F 109.5 . . ?
H22D C222 H22F 109.5 . . ?
H22E C222 H22F 109.5 . . ?
C224 C223 P201 114.2(12) . . ?
C224 C223 H22G 108.7 . . ?
P201 C223 H22G 108.7 . . ?
C224 C223 H22H 108.7 . . ?
P201 C223 H22H 108.7 . . ?
H22G C223 H22H 107.6 . . ?
C223 C224 C225 113.4(15) . . ?
C223 C224 H22I 108.9 . . ?
C225 C224 H22I 108.9 . . ?
C223 C224 H22J 108.9 . . ?
C225 C224 H22J 108.9 . . ?
H22I C224 H22J 107.7 . . ?
C224 C225 P202 113.6(13) . . ?
C224 C225 H22K 108.9 . . ?
P202 C225 H22K 108.9 . . ?
C224 C225 H22L 108.9 . . ?
P202 C225 H22L 108.9 . . ?
H22K C225 H22L 107.7 . . ?
C227 C226 C231 120.0 . . ?
C227 C226 P201 122.0(6) . . ?
C231 C226 P201 117.8(6) . . ?
C228 C227 C226 120.0 . . ?
C228 C227 H227 120.0 . . ?
C226 C227 H227 120.0 . . ?
C227 C228 C229 120.0 . . ?
C227 C228 H228 120.0 . . ?
C229 C228 H228 120.0 . . ?
C230 C229 C228 120.0 . . ?
C230 C229 H229 120.0 . . ?
C228 C229 H229 120.0 . . ?
C229 C230 C231 120.0 . . ?
C229 C230 H230 120.0 . . ?
C231 C230 H230 120.0 . . ?
C230 C231 C226 120.0 . . ?
C230 C231 H231 120.0 . . ?
C226 C231 H231 120.0 . . ?
C233 C232 C237 120.0 . . ?
C233 C232 P201 119.5(6) . . ?
C237 C232 P201 120.5(6) . . ?
C234 C233 C232 120.0 . . ?
C234 C233 H233 120.0 . . ?
C232 C233 H233 120.0 . . ?
C235 C234 C233 120.0 . . ?
C235 C234 H234 120.0 . . ?
C233 C234 H234 120.0 . . ?
C236 C235 C234 120.0 . . ?
C236 C235 H235 120.0 . . ?
C234 C235 H235 120.0 . . ?
C235 C236 C237 120.0 . . ?
C235 C236 H236 120.0 . . ?
C237 C236 H236 120.0 . . ?
C236 C237 C232 120.0 . . ?
C236 C237 H237 120.0 . . ?
C232 C237 H237 120.0 . . ?
C239 C238 C243 120.0 . . ?
C239 C238 P202 120.5(6) . . ?
C243 C238 P202 119.5(6) . . ?
C240 C239 C238 120.0 . . ?
C240 C239 H239 120.0 . . ?
C238 C239 H239 120.0 . . ?
C239 C240 C241 120.0 . . ?
C239 C240 H240 120.0 . . ?
C241 C240 H240 120.0 . . ?
C242 C241 C240 120.0 . . ?
C242 C241 H241 120.0 . . ?
C240 C241 H241 120.0 . . ?
C241 C242 C243 120.0 . . ?
C241 C242 H242 120.0 . . ?
C243 C242 H242 120.0 . . ?
C242 C243 C238 120.0 . . ?
C242 C243 H243 120.0 . . ?
C238 C243 H243 120.0 . . ?
C245 C244 C249 120.0 . . ?
C245 C244 P202 120.2(8) . . ?
C249 C244 P202 119.7(8) . . ?
C244 C245 C246 120.0 . . ?
C244 C245 H245 120.0 . . ?
C246 C245 H245 120.0 . . ?
C247 C246 C245 120.0 . . ?
C247 C246 H246 120.0 . . ?
C245 C246 H246 120.0 . . ?
C248 C247 C246 120.0 . . ?
C248 C247 H247 120.0 . . ?
C246 C247 H247 120.0 . . ?
C247 C248 C249 120.0 . . ?
C247 C248 H248 120.0 . . ?
C249 C248 H248 120.0 . . ?
C248 C249 C244 120.0 . . ?
C248 C249 H249 120.0 . . ?
C244 C249 H249 120.0 . . ?
N210 Pt3 N301 86.0(4) . . ?
N210 Pt3 P301 93.2(4) . . ?
N301 Pt3 P301 179.0(4) . . ?
N210 Pt3 P302 173.2(4) . . ?
N301 Pt3 P302 87.2(4) . . ?
P301 Pt3 P302 93.6(2) . . ?
C326 P301 C332 109.4(6) . . ?
C326 P301 C323 107.0(7) . . ?
C332 P301 C323 102.6(7) . . ?
C326 P301 Pt3 109.2(4) . . ?
C332 P301 Pt3 112.3(4) . . ?
C323 P301 Pt3 116.0(6) . . ?
C338 P302 C325 103.4(7) . . ?
C338 P302 C344 102.0(6) . . ?
C325 P302 C344 106.9(8) . . ?
C338 P302 Pt3 112.2(4) . . ?
C325 P302 Pt3 116.4(6) . . ?
C344 P302 Pt3 114.4(5) . . ?
C302 N301 C306 117.8(12) . . ?
C302 N301 Pt3 120.2(10) . . ?
C306 N301 Pt3 122.0(10) . . ?
N301 C302 C303 120.7(12) . . ?
N301 C302 H302 119.6 . . ?
C303 C302 H302 119.6 . . ?
C304 C303 C302 119.5(11) . . ?
C304 C303 C313 122.2(12) . . ?
C302 C303 C313 118.1(12) . . ?
C305 C304 C303 116.5(13) . . ?
C305 C304 C307 120.8(14) . . ?
C303 C304 C307 122.3(13) . . ?
C306 C305 C304 123.2(16) . . ?
C306 C305 H305 118.4 . . ?
C304 C305 H305 118.4 . . ?
C305 C306 N301 121.7(15) . . ?
C305 C306 H306 119.2 . . ?
N301 C306 H306 119.2 . . ?
C308 C307 C312 117.9(15) . . ?
C308 C307 C304 121.6(14) . . ?
C312 C307 C304 120.1(14) . . ?
C309 C308 C307 122.5(15) . . ?
C309 C308 H308 118.8 . . ?
C307 C308 H308 118.8 . . ?
N310 C309 C308 121.6(14) . . ?
N310 C309 H309 119.2 . . ?
C308 C309 H309 119.2 . . ?
C309 N310 C311 115.1(14) . . ?
C309 N310 Pt4 123.7(10) . . ?
C311 N310 Pt4 121.2(11) . . ?
C312 C311 N310 128.0(16) . . ?
C312 C311 H311 116.0 . . ?
N310 C311 H311 116.0 . . ?
C311 C312 C307 114.7(14) . . ?
C311 C312 C318 118.9(17) . . ?
C307 C312 C318 126.3(17) . . ?
O313 C313 N313 121.7(10) . . ?
O313 C313 C303 122.9(10) . . ?
N313 C313 C303 115.4(9) . . ?
C313 N313 C314 116.4(10) . . ?
C313 N313 H313 121.8 . . ?
C314 N313 H313 121.8 . . ?
C316 C314 N313 113.0(10) . . ?
C316 C314 C315 117.0(13) . . ?
N313 C314 C315 108.6(11) . . ?
C316 C314 H314 105.8 . . ?
N313 C314 H314 105.8 . . ?
C315 C314 H314 105.8 . . ?
C314 C315 H31A 109.5 . . ?
C314 C315 H31B 109.5 . . ?
H31A C315 H31B 109.5 . . ?
C314 C315 H31C 109.5 . . ?
H31A C315 H31C 109.5 . . ?
H31B C315 H31C 109.5 . . ?
O316 C316 O317 121.2(13) . . ?
O316 C316 C314 126.3(13) . . ?
O317 C316 C314 112.3(11) . . ?
C316 O317 C317 112.5(12) . . ?
O317 C317 H31D 109.5 . . ?
O317 C317 H31E 109.5 . . ?
H31D C317 H31E 109.5 . . ?
O317 C317 H31F 109.5 . . ?
H31D C317 H31F 109.5 . . ?
H31E C317 H31F 109.5 . . ?
O318 C318 N318 119.9(13) . . ?
O318 C318 C312 120.1(13) . . ?
N318 C318 C312 116.7(12) . . ?
C318 N318 C319 121.5(12) . . ?
C318 N318 H318 119.2 . . ?
C319 N318 H318 119.2 . . ?
C321 C319 N318 114.2(12) . . ?
C321 C319 C320 111.4(12) . . ?
N318 C319 C320 111.4(12) . . ?
C321 C319 H319 106.4 . . ?
N318 C319 H319 106.4 . . ?
C320 C319 H319 106.4 . . ?
C319 C320 H32A 109.5 . . ?
C319 C320 H32B 109.5 . . ?
H32A C320 H32B 109.5 . . ?
C319 C320 H32C 109.5 . . ?
H32A C320 H32C 109.5 . . ?
H32B C320 H32C 109.5 . . ?
O321 C321 O322 119.5(16) . . ?
O321 C321 C319 123.1(16) . . ?
O322 C321 C319 107.2(12) . . ?
C321 O322 C322 109.4(13) . . ?
O322 C322 H32D 109.5 . . ?
O322 C322 H32E 109.5 . . ?
H32D C322 H32E 109.5 . . ?
O322 C322 H32F 109.5 . . ?
H32D C322 H32F 109.5 . . ?
H32E C322 H32F 109.5 . . ?
C324 C323 P301 115.5(13) . . ?
C324 C323 H32G 108.4 . . ?
P301 C323 H32G 108.4 . . ?
C324 C323 H32H 108.4 . . ?
P301 C323 H32H 108.4 . . ?
H32G C323 H32H 107.5 . . ?
C325 C324 C323 113.7(15) . . ?
C325 C324 H32I 108.8 . . ?
C323 C324 H32I 108.8 . . ?
C325 C324 H32J 108.8 . . ?
C323 C324 H32J 108.8 . . ?
H32I C324 H32J 107.7 . . ?
C324 C325 P302 116.5(13) . . ?
C324 C325 H32K 108.2 . . ?
P302 C325 H32K 108.2 . . ?
C324 C325 H32L 108.2 . . ?
P302 C325 H32L 108.2 . . ?
H32K C325 H32L 107.3 . . ?
C327 C326 C331 120.0 . . ?
C327 C326 P301 119.7(6) . . ?
C331 C326 P301 120.2(6) . . ?
C328 C327 C326 120.0 . . ?
C328 C327 H327 120.0 . . ?
C326 C327 H327 120.0 . . ?
C327 C328 C329 120.0 . . ?
C327 C328 H328 120.0 . . ?
C329 C328 H328 120.0 . . ?
C330 C329 C328 120.0 . . ?
C330 C329 H329 120.0 . . ?
C328 C329 H329 120.0 . . ?
C329 C330 C331 120.0 . . ?
C329 C330 H330 120.0 . . ?
C331 C330 H330 120.0 . . ?
C330 C331 C326 120.0 . . ?
C330 C331 H331 120.0 . . ?
C326 C331 H331 120.0 . . ?
C333 C332 C337 120.0 . . ?
C333 C332 P301 121.3(6) . . ?
C337 C332 P301 118.7(6) . . ?
C334 C333 C332 120.0 . . ?
C334 C333 H333 120.0 . . ?
C332 C333 H333 120.0 . . ?
C335 C334 C333 120.0 . . ?
C335 C334 H334 120.0 . . ?
C333 C334 H334 120.0 . . ?
C334 C335 C336 120.0 . . ?
C334 C335 H335 120.0 . . ?
C336 C335 H335 120.0 . . ?
C337 C336 C335 120.0 . . ?
C337 C336 H336 120.0 . . ?
C335 C336 H336 120.0 . . ?
C336 C337 C332 120.0 . . ?
C336 C337 H337 120.0 . . ?
C332 C337 H337 120.0 . . ?
C339 C338 C343 120.0 . . ?
C339 C338 P302 116.3(7) . . ?
C343 C338 P302 123.5(7) . . ?
C340 C339 C338 120.0 . . ?
C340 C339 H339 120.0 . . ?
C338 C339 H339 120.0 . . ?
C339 C340 C341 120.0 . . ?
C339 C340 H340 120.0 . . ?
C341 C340 H340 120.0 . . ?
C342 C341 C340 120.0 . . ?
C342 C341 H341 120.0 . . ?
C340 C341 H341 120.0 . . ?
C341 C342 C343 120.0 . . ?
C341 C342 H342 120.0 . . ?
C343 C342 H342 120.0 . . ?
C342 C343 C338 120.0 . . ?
C342 C343 H343 120.0 . . ?
C338 C343 H343 120.0 . . ?
C345 C344 C349 120.0 . . ?
C345 C344 P302 119.4(8) . . ?
C349 C344 P302 120.2(8) . . ?
C346 C345 C344 120.0 . . ?
C346 C345 H345 120.0 . . ?
C344 C345 H345 120.0 . . ?
C345 C346 C347 120.0 . . ?
C345 C346 H346 120.0 . . ?
C347 C346 H346 120.0 . . ?
C348 C347 C346 120.0 . . ?
C348 C347 H347 120.0 . . ?
C346 C347 H347 120.0 . . ?
C349 C348 C347 120.0 . . ?
C349 C348 H348 120.0 . . ?
C347 C348 H348 120.0 . . ?
C348 C349 C344 120.0 . . ?
C348 C349 H349 120.0 . . ?
C344 C349 H349 120.0 . . ?
N310 Pt4 N401 85.0(5) . . ?
N310 Pt4 P401 174.5(4) . . ?
N401 Pt4 P401 90.4(3) . . ?
N310 Pt4 P402 92.0(4) . . ?
N401 Pt4 P402 175.6(3) . . ?
P401 Pt4 P402 92.78(18) . . ?
C426 P401 C432 104.2(6) . . ?
C426 P401 C423 104.6(7) . . ?
C432 P401 C423 106.5(8) . . ?
C426 P401 Pt4 113.4(5) . . ?
C432 P401 Pt4 112.6(4) . . ?
C423 P401 Pt4 114.6(6) . . ?
C425 P402 C444 108.5(8) . . ?
C425 P402 C438 102.9(7) . . ?
C444 P402 C438 103.8(6) . . ?
C425 P402 Pt4 115.3(6) . . ?
C444 P402 Pt4 112.0(5) . . ?
C438 P402 Pt4 113.4(4) . . ?
C406 N401 C402 120.0(13) . . ?
C406 N401 Pt4 118.7(10) . . ?
C402 N401 Pt4 121.0(10) . . ?
N401 C402 C403 124.9(15) . . ?
N401 C402 H402 117.5 . . ?
C403 C402 H402 117.5 . . ?
C402 C403 C413 122.1(13) . . ?
C402 C403 C404 115.7(12) . . ?
C413 C403 C404 122.2(12) . . ?
C405 C404 C403 116.9(14) . . ?
C405 C404 C407 123.0(14) . . ?
C403 C404 C407 119.9(13) . . ?
C404 C405 C406 123.7(15) . . ?
C404 C405 H405 118.1 . . ?
C406 C405 H405 118.1 . . ?
N401 C406 C405 118.4(14) . . ?
N401 C406 H406 120.8 . . ?
C405 C406 H406 120.8 . . ?
C412 C407 C408 121.5(15) . . ?
C412 C407 C404 119.4(13) . . ?
C408 C407 C404 118.9(15) . . ?
C409 C408 C407 118.0(16) . . ?
C409 C408 H408 121.0 . . ?
C407 C408 H408 121.0 . . ?
N410 C409 C408 122.9(15) . . ?
N410 C409 H409 118.5 . . ?
C408 C409 H409 118.5 . . ?
C409 N410 C411 117.7(13) . . ?
C409 N410 Pt1 120.3(10) . . ?
C411 N410 Pt1 122.0(10) . . ?
N410 C411 C412 122.8(13) . . ?
N410 C411 H411 118.6 . . ?
C412 C411 H411 118.6 . . ?
C407 C412 C411 116.9(11) . . ?
C407 C412 C418 126.6(12) . . ?
C411 C412 C418 116.4(12) . . ?
O413 C413 N413 117.4(10) . . ?
O413 C413 C403 122.0(10) . . ?
N413 C413 C403 118.3(10) . . ?
C413 N413 C414 117.8(10) . . ?
C413 N413 H413 121.1 . . ?
C414 N413 H413 121.1 . . ?
C416 C414 N413 113.4(10) . . ?
C416 C414 C415 112.2(13) . . ?
N413 C414 C415 110.6(12) . . ?
C416 C414 H414 106.7 . . ?
N413 C414 H414 106.7 . . ?
C415 C414 H414 106.7 . . ?
C414 C415 H41A 109.5 . . ?
C414 C415 H41B 109.5 . . ?
H41A C415 H41B 109.5 . . ?
C414 C415 H41C 109.5 . . ?
H41A C415 H41C 109.5 . . ?
H41B C415 H41C 109.5 . . ?
O416 C416 O417 124.8(14) . . ?
O416 C416 C414 124.0(14) . . ?
O417 C416 C414 111.0(10) . . ?
C416 O417 C417 114.8(13) . . ?
O417 C417 H41D 109.5 . . ?
O417 C417 H41E 109.5 . . ?
H41D C417 H41E 109.5 . . ?
O417 C417 H41F 109.5 . . ?
H41D C417 H41F 109.5 . . ?
H41E C417 H41F 109.5 . . ?
O418 C418 N418 123.5(8) . . ?
O418 C418 C412 120.6(8) . . ?
N418 C418 C412 115.9(8) . . ?
C418 N418 C419 119.1(8) . . ?
C418 N418 H418 120.4 . . ?
C419 N418 H418 120.4 . . ?
C421 C419 N418 111.5(8) . . ?
C421 C419 C420 112.4(10) . . ?
N418 C419 C420 109.7(9) . . ?
C421 C419 H419 107.7 . . ?
N418 C419 H419 107.7 . . ?
C420 C419 H419 107.7 . . ?
C419 C420 H42A 109.5 . . ?
C419 C420 H42B 109.5 . . ?
H42A C420 H42B 109.5 . . ?
C419 C420 H42C 109.5 . . ?
H42A C420 H42C 109.5 . . ?
H42B C420 H42C 109.5 . . ?
O421 C421 O422 123.2(10) . . ?
O421 C421 C419 126.2(10) . . ?
O422 C421 C419 110.6(9) . . ?
C421 O422 C422 112.4(10) . . ?
O422 C422 H42D 109.5 . . ?
O422 C422 H42E 109.5 . . ?
H42D C422 H42E 109.5 . . ?
O422 C422 H42F 109.5 . . ?
H42D C422 H42F 109.5 . . ?
H42E C422 H42F 109.5 . . ?
C424 C423 P401 116.6(14) . . ?
C424 C423 H42G 108.2 . . ?
P401 C423 H42G 108.2 . . ?
C424 C423 H42H 108.2 . . ?
P401 C423 H42H 108.2 . . ?
H42G C423 H42H 107.3 . . ?
C423 C424 C425 113.0(16) . . ?
C423 C424 H42I 109.0 . . ?
C425 C424 H42I 109.0 . . ?
C423 C424 H42J 109.0 . . ?
C425 C424 H42J 109.0 . . ?
H42I C424 H42J 107.8 . . ?
C424 C425 P402 114.0(13) . . ?
C424 C425 H42K 108.7 . . ?
P402 C425 H42K 108.7 . . ?
C424 C425 H42L 108.7 . . ?
P402 C425 H42L 108.7 . . ?
H42K C425 H42L 107.6 . . ?
C427 C426 C431 120.0 . . ?
C427 C426 P401 121.3(7) . . ?
C431 C426 P401 118.3(7) . . ?
C428 C427 C426 120.0 . . ?
C428 C427 H427 120.0 . . ?
C426 C427 H427 120.0 . . ?
C427 C428 C429 120.0 . . ?
C427 C428 H428 120.0 . . ?
C429 C428 H428 120.0 . . ?
C430 C429 C428 120.0 . . ?
C430 C429 H429 120.0 . . ?
C428 C429 H429 120.0 . . ?
C429 C430 C431 120.0 . . ?
C429 C430 H430 120.0 . . ?
C431 C430 H430 120.0 . . ?
C430 C431 C426 120.0 . . ?
C430 C431 H431 120.0 . . ?
C426 C431 H431 120.0 . . ?
C433 C432 C437 120.0 . . ?
C433 C432 P401 120.8(7) . . ?
C437 C432 P401 119.2(7) . . ?
C434 C433 C432 120.0 . . ?
C434 C433 H433 120.0 . . ?
C432 C433 H433 120.0 . . ?
C433 C434 C435 120.0 . . ?
C433 C434 H434 120.0 . . ?
C435 C434 H434 120.0 . . ?
C436 C435 C434 120.0 . . ?
C436 C435 H435 120.0 . . ?
C434 C435 H435 120.0 . . ?
C437 C436 C435 120.0 . . ?
C437 C436 H436 120.0 . . ?
C435 C436 H436 120.0 . . ?
C436 C437 C432 120.0 . . ?
C436 C437 H437 120.0 . . ?
C432 C437 H437 120.0 . . ?
C439 C438 C443 120.0 . . ?
C439 C438 P402 119.8(6) . . ?
C443 C438 P402 120.1(6) . . ?
C440 C439 C438 120.0 . . ?
C440 C439 H439 120.0 . . ?
C438 C439 H439 120.0 . . ?
C439 C440 C441 120.0 . . ?
C439 C440 H440 120.0 . . ?
C441 C440 H440 120.0 . . ?
C440 C441 C442 120.0 . . ?
C440 C441 H441 120.0 . . ?
C442 C441 H441 120.0 . . ?
C443 C442 C441 120.0 . . ?
C443 C442 H442 120.0 . . ?
C441 C442 H442 120.0 . . ?
C442 C443 C438 120.0 . . ?
C442 C443 H443 120.0 . . ?
C438 C443 H443 120.0 . . ?
C445 C444 C449 120.0 . . ?
C445 C444 P402 119.5(7) . . ?
C449 C444 P402 120.4(7) . . ?
C446 C445 C444 120.0 . . ?
C446 C445 H445 120.0 . . ?
C444 C445 H445 120.0 . . ?
C445 C446 C447 120.0 . . ?
C445 C446 H446 120.0 . . ?
C447 C446 H446 120.0 . . ?
C446 C447 C448 120.0 . . ?
C446 C447 H447 120.0 . . ?
C448 C447 H447 120.0 . . ?
C449 C448 C447 120.0 . . ?
C449 C448 H448 120.0 . . ?
C447 C448 H448 120.0 . . ?
C448 C449 C444 120.0 . . ?
C448 C449 H449 120.0 . . ?
C444 C449 H449 120.0 . . ?
O13 S1 O12 118.0(7) . . ?
O13 S1 O11 114.8(7) . . ?
O12 S1 O11 113.9(7) . . ?
O13 S1 C1 103.3(6) . . ?
O12 S1 C1 102.0(6) . . ?
O11 S1 C1 101.6(5) . . ?
F13 C1 F11 106.2(9) . . ?
F13 C1 F12 106.8(9) . . ?
F11 C1 F12 108.1(9) . . ?
F13 C1 S1 114.2(8) . . ?
F11 C1 S1 111.4(7) . . ?
F12 C1 S1 109.8(8) . . ?
O22 S2 O23 115.0(6) . . ?
O22 S2 O21 115.7(8) . . ?
O23 S2 O21 113.0(7) . . ?
O22 S2 C2 103.6(6) . . ?
O23 S2 C2 104.3(6) . . ?
O21 S2 C2 103.3(5) . . ?
F21 C2 F22 106.0(8) . . ?
F21 C2 F23 107.2(8) . . ?
F22 C2 F23 104.2(9) . . ?
F21 C2 S2 112.5(7) . . ?
F22 C2 S2 113.1(7) . . ?
F23 C2 S2 113.2(8) . . ?
O32 S3 O33 116.2(8) . . ?
O32 S3 O31 113.7(7) . . ?
O33 S3 O31 114.5(6) . . ?
O32 S3 C3 103.7(6) . . ?
O33 S3 C3 103.5(6) . . ?
O31 S3 C3 103.0(6) . . ?
F31 C3 F32 107.3(9) . . ?
F31 C3 F33 106.5(9) . . ?
F32 C3 F33 107.0(9) . . ?
F31 C3 S3 112.4(8) . . ?
F32 C3 S3 111.2(8) . . ?
F33 C3 S3 112.0(8) . . ?
O43 S4 O42 117.9(8) . . ?
O43 S4 O41 113.5(8) . . ?
O42 S4 O41 114.0(8) . . ?
O43 S4 C4 103.8(6) . . ?
O42 S4 C4 103.5(6) . . ?
O41 S4 C4 101.3(6) . . ?
F41 C4 F43 104.9(9) . . ?
F41 C4 F42 106.8(9) . . ?
F43 C4 F42 105.7(9) . . ?
F41 C4 S4 113.1(8) . . ?
F43 C4 S4 112.4(8) . . ?
F42 C4 S4 113.2(8) . . ?
O53 S5 O52 114.0(7) . . ?
O53 S5 O51 115.0(7) . . ?
O52 S5 O51 115.2(7) . . ?
O53 S5 C5 104.2(6) . . ?
O52 S5 C5 103.5(6) . . ?
O51 S5 C5 102.7(5) . . ?
F51 C5 F52 106.1(9) . . ?
F51 C5 F53 106.5(9) . . ?
F52 C5 F53 107.4(10) . . ?
F51 C5 S5 112.3(8) . . ?
F52 C5 S5 113.1(8) . . ?
F53 C5 S5 111.1(8) . . ?
O61 S6 O62 118.2(8) . . ?
O61 S6 O63 114.4(8) . . ?
O62 S6 O63 112.8(8) . . ?
O61 S6 C6 104.2(7) . . ?
O62 S6 C6 103.4(7) . . ?
O63 S6 C6 101.0(7) . . ?
F61 C6 F62 110.6(10) . . ?
F61 C6 F63 109.5(10) . . ?
F62 C6 F63 106.0(10) . . ?
F61 C6 S6 107.3(8) . . ?
F62 C6 S6 111.2(8) . . ?
F63 C6 S6 112.2(9) . . ?
O71 S7 O73 115.2(9) . . ?
O71 S7 O72 115.9(9) . . ?
O73 S7 O72 114.0(9) . . ?
O71 S7 C7 103.0(7) . . ?
O73 S7 C7 102.2(8) . . ?
O72 S7 C7 103.9(8) . . ?
F73 C7 F72 107.7(11) . . ?
F73 C7 F71 109.3(11) . . ?
F72 C7 F71 107.8(10) . . ?
F73 C7 S7 110.2(9) . . ?
F72 C7 S7 110.9(9) . . ?
F71 C7 S7 110.8(9) . . ?
O81 S8 O82 115.9(9) . . ?
O81 S8 O83 113.8(9) . . ?
O82 S8 O83 113.4(9) . . ?
O81 S8 C8 106.0(7) . . ?
O82 S8 C8 104.6(8) . . ?
O83 S8 C8 101.3(8) . . ?
F82 C8 F83 108.9(10) . . ?
F82 C8 F81 105.5(10) . . ?
F83 C8 F81 104.9(10) . . ?
F82 C8 S8 113.2(9) . . ?
F83 C8 S8 113.7(9) . . ?
F81 C8 S8 110.0(9) . . ?
O11L C11L C13L 122.2(12) . . ?
O11L C11L C12L 120.0(12) . . ?
C13L C11L C12L 117.7(12) . . ?
C11L C12L H12M 109.5 . . ?
C11L C12L H12N 109.5 . . ?
H12M C12L H12N 109.5 . . ?
C11L C12L H12O 109.5 . . ?
H12M C12L H12O 109.5 . . ?
H12N C12L H12O 109.5 . . ?
C11L C13L H13A 109.5 . . ?
C11L C13L H13B 109.5 . . ?
H13A C13L H13B 109.5 . . ?
C11L C13L H13C 109.5 . . ?
H13A C13L H13C 109.5 . . ?
H13B C13L H13C 109.5 . . ?
O21L C21L C23L 122.3(12) . . ?
O21L C21L C22L 120.0(12) . . ?
C23L C21L C22L 117.7(13) . . ?
C21L C22L H22M 109.5 . . ?
C21L C22L H22N 109.5 . . ?
H22M C22L H22N 109.5 . . ?
C21L C22L H22O 109.5 . . ?
H22M C22L H22O 109.5 . . ?
H22N C22L H22O 109.5 . . ?
C21L C23L H23A 109.5 . . ?
C21L C23L H23B 109.5 . . ?
H23A C23L H23B 109.5 . . ?
C21L C23L H23C 109.5 . . ?
H23A C23L H23C 109.5 . . ?
H23B C23L H23C 109.5 . . ?
O31L C31L C32L 120.8(12) . . ?
O31L C31L C33L 121.2(12) . . ?
C32L C31L C33L 118.0(13) . . ?
C31L C32L H32M 109.5 . . ?
C31L C32L H32N 109.5 . . ?
H32M C32L H32N 109.5 . . ?
C31L C32L H32O 109.5 . . ?
H32M C32L H32O 109.5 . . ?
H32N C32L H32O 109.5 . . ?
C31L C33L H33A 109.5 . . ?
C31L C33L H33B 109.5 . . ?
H33A C33L H33B 109.5 . . ?
C31L C33L H33C 109.5 . . ?
H33A C33L H33C 109.5 . . ?
H33B C33L H33C 109.5 . . ?
O41L C41L C42L 121.5(13) . . ?
O41L C41L C43L 121.8(13) . . ?
C42L C41L C43L 116.7(13) . . ?
C41L C42L H42M 109.5 . . ?
C41L C42L H42N 109.5 . . ?
H42M C42L H42N 109.5 . . ?
C41L C42L H42O 109.5 . . ?
H42M C42L H42O 109.5 . . ?
H42N C42L H42O 109.5 . . ?
C41L C43L H43A 109.5 . . ?
C41L C43L H43B 109.5 . . ?
H43A C43L H43B 109.5 . . ?
C41L C43L H43C 109.5 . . ?
H43A C43L H43C 109.5 . . ?
H43B C43L H43C 109.5 . . ?
O51L C51L C53L 122.1(13) . . ?
O51L C51L C52L 121.0(13) . . ?
C53L C51L C52L 116.9(14) . . ?
C51L C52L H52A 109.5 . . ?
C51L C52L H52B 109.5 . . ?
H52A C52L H52B 109.5 . . ?
C51L C52L H52C 109.5 . . ?
H52A C52L H52C 109.5 . . ?
H52B C52L H52C 109.5 . . ?
C51L C53L H53A 109.5 . . ?
C51L C53L H53B 109.5 . . ?
H53A C53L H53B 109.5 . . ?
C51L C53L H53C 109.5 . . ?
H53A C53L H53C 109.5 . . ?
H53B C53L H53C 109.5 . . ?
O61L C61L C62L 121.9(13) . . ?
O61L C61L C63L 120.8(13) . . ?
C62L C61L C63L 117.3(13) . . ?
C61L C62L H62A 109.5 . . ?
C61L C62L H62B 109.5 . . ?
H62A C62L H62B 109.5 . . ?
C61L C62L H62C 109.5 . . ?
H62A C62L H62C 109.5 . . ?
H62B C62L H62C 109.5 . . ?
C61L C63L H63A 109.5 . . ?
C61L C63L H63B 109.5 . . ?
H63A C63L H63B 109.5 . . ?
C61L C63L H63C 109.5 . . ?
H63A C63L H63C 109.5 . . ?
H63B C63L H63C 109.5 . . ?
O71L C71L C73L 120.7(14) . . ?
O71L C71L C72L 121.6(14) . . ?
C73L C71L C72L 117.7(14) . . ?
C71L C72L H72A 109.5 . . ?
C71L C72L H72B 109.5 . . ?
H72A C72L H72B 109.5 . . ?
C71L C72L H72C 109.5 . . ?
H72A C72L H72C 109.5 . . ?
H72B C72L H72C 109.5 . . ?
C71L C73L H73A 109.5 . . ?
C71L C73L H73B 109.5 . . ?
H73A C73L H73B 109.5 . . ?
C71L C73L H73C 109.5 . . ?
H73A C73L H73C 109.5 . . ?
H73B C73L H73C 109.5 . . ?

loop_
_geom_bond_atom_site_label_1
_geom_bond_atom_site_label_2
_geom_bond_distance
_geom_bond_site_symmetry_2
_geom_bond_publ_flag
Pt1 N410 2.095(12) . ?
Pt1 N101 2.099(13) . ?
Pt1 P101 2.261(4) . ?
Pt1 P102 2.262(4) . ?
P101 C126 1.794(9) . ?
P101 C132 1.809(10) . ?
P101 C123 1.826(17) . ?
P102 C125 1.788(17) . ?
P102 C144 1.795(11) . ?
P102 C138 1.822(9) . ?
N101 C106 1.31(2) . ?
N101 C102 1.328(19) . ?
C102 C103 1.356(19) . ?
C102 H102 0.9500 . ?
C103 C104 1.458(18) . ?
C103 C113 1.501(9) . ?
C104 C107 1.40(2) . ?
C104 C105 1.43(2) . ?
C105 C106 1.44(2) . ?
C105 H105 0.9500 . ?
C106 H106 0.9500 . ?
C107 C112 1.355(19) . ?
C107 C108 1.44(2) . ?
C108 C109 1.31(2) . ?
C108 H108 0.9500 . ?
C109 N110 1.400(19) . ?
C109 H109 0.9500 . ?
N110 C111 1.262(19) . ?
N110 Pt2 2.103(12) . ?
C111 C112 1.41(2) . ?
C111 H111 0.9500 . ?
C112 C118 1.493(9) . ?
C113 O113 1.206(8) . ?
C113 N113 1.312(9) . ?
N113 C114 1.480(10) . ?
N113 H113 0.8800 . ?
C114 C116 1.459(12) . ?
C114 C115 1.531(6) . ?
C114 H114 1.0000 . ?
C115 H11A 0.9800 . ?
C115 H11B 0.9800 . ?
C115 H11C 0.9800 . ?
C116 O116 1.207(8) . ?
C116 O117 1.342(11) . ?
O117 C117 1.502(6) . ?
C117 H11D 0.9800 . ?
C117 H11E 0.9800 . ?
C117 H11F 0.9800 . ?
C118 O118 1.203(8) . ?
C118 N118 1.310(9) . ?
N118 C119 1.477(11) . ?
N118 H118 0.8800 . ?
C119 C121 1.452(13) . ?
C119 C120 1.533(7) . ?
C119 H119 1.0000 . ?
C120 H12A 0.9800 . ?
C120 H12B 0.9800 . ?
C120 H12C 0.9800 . ?
C121 O121 1.207(9) . ?
C121 O122 1.335(12) . ?
O122 C122 1.503(7) . ?
C122 H12D 0.9800 . ?
C122 H12E 0.9800 . ?
C122 H12F 0.9800 . ?
C123 C124 1.57(2) . ?
C123 H12G 0.9900 . ?
C123 H12H 0.9900 . ?
C124 C125 1.49(2) . ?
C124 H12I 0.9900 . ?
C124 H12J 0.9900 . ?
C125 H12K 0.9900 . ?
C125 H12L 0.9900 . ?
C126 C127 1.3900 . ?
C126 C131 1.3900 . ?
C127 C128 1.3900 . ?
C127 H127 0.9500 . ?
C128 C129 1.3900 . ?
C128 H128 0.9500 . ?
C129 C130 1.3900 . ?
C129 H129 0.9500 . ?
C130 C131 1.3900 . ?
C130 H130 0.9500 . ?
C131 H131 0.9500 . ?
C132 C133 1.3900 . ?
C132 C137 1.3900 . ?
C133 C134 1.3900 . ?
C133 H133 0.9500 . ?
C134 C135 1.3900 . ?
C134 H134 0.9500 . ?
C135 C136 1.3900 . ?
C135 H135 0.9500 . ?
C136 C137 1.3900 . ?
C136 H136 0.9500 . ?
C137 H137 0.9500 . ?
C138 C139 1.3900 . ?
C138 C143 1.3900 . ?
C139 C140 1.3900 . ?
C139 H139 0.9500 . ?
C140 C141 1.3900 . ?
C140 H140 0.9500 . ?
C141 C142 1.3900 . ?
C141 H141 0.9500 . ?
C142 C143 1.3900 . ?
C142 H142 0.9500 . ?
C143 H143 0.9500 . ?
C144 C145 1.3900 . ?
C144 C149 1.3900 . ?
C145 C146 1.3900 . ?
C145 H145 0.9500 . ?
C146 C147 1.3900 . ?
C146 H146 0.9500 . ?
C147 C148 1.3900 . ?
C147 H147 0.9500 . ?
C148 C149 1.3900 . ?
C148 H148 0.9500 . ?
C149 H149 0.9500 . ?
Pt2 N201 2.153(10) . ?
Pt2 P201 2.262(4) . ?
Pt2 P202 2.265(5) . ?
P201 C226 1.772(9) . ?
P201 C232 1.818(8) . ?
P201 C223 1.821(16) . ?
P202 C244 1.762(11) . ?
P202 C225 1.80(2) . ?
P202 C238 1.813(9) . ?
N201 C206 1.319(18) . ?
N201 C202 1.331(18) . ?
C202 C203 1.38(2) . ?
C202 H202 0.9500 . ?
C203 C204 1.386(19) . ?
C203 C213 1.491(9) . ?
C204 C205 1.333(19) . ?
C204 C207 1.532(19) . ?
C205 C206 1.42(2) . ?
C205 H205 0.9500 . ?
C206 H206 0.9500 . ?
C207 C208 1.37(2) . ?
C207 C212 1.396(19) . ?
C208 C209 1.47(2) . ?
C208 H208 0.9500 . ?
C209 N210 1.30(2) . ?
C209 H209 0.9500 . ?
N210 C211 1.323(19) . ?
N210 Pt3 2.099(13) . ?
C211 C212 1.38(2) . ?
C211 H211 0.9500 . ?
C212 C218 1.499(9) . ?
C213 O213 1.204(8) . ?
C213 N213 1.313(10) . ?
N213 C214 1.490(11) . ?
N213 H213 0.8800 . ?
C214 C216 1.462(12) . ?
C214 C215 1.534(7) . ?
C214 H214 1.0000 . ?
C215 H21A 0.9800 . ?
C215 H21B 0.9800 . ?
C215 H21C 0.9800 . ?
C216 O216 1.208(9) . ?
C216 O217 1.341(11) . ?
O217 C217 1.499(7) . ?
C217 H21D 0.9800 . ?
C217 H21E 0.9800 . ?
C217 H21F 0.9800 . ?
C218 O218 1.208(8) . ?
C218 N218 1.298(9) . ?
N218 C219 1.478(10) . ?
N218 H218 0.8800 . ?
C219 C221 1.466(12) . ?
C219 C220 1.540(6) . ?
C219 H219 1.0000 . ?
C220 H22A 0.9800 . ?
C220 H22B 0.9800 . ?
C220 H22C 0.9800 . ?
C221 O221 1.204(8) . ?
C221 O222 1.336(11) . ?
O222 C222 1.498(6) . ?
C222 H22D 0.9800 . ?
C222 H22E 0.9800 . ?
C222 H22F 0.9800 . ?
C223 C224 1.50(2) . ?
C223 H22G 0.9900 . ?
C223 H22H 0.9900 . ?
C224 C225 1.56(3) . ?
C224 H22I 0.9900 . ?
C224 H22J 0.9900 . ?
C225 H22K 0.9900 . ?
C225 H22L 0.9900 . ?
C226 C227 1.3900 . ?
C226 C231 1.3900 . ?
C227 C228 1.3900 . ?
C227 H227 0.9500 . ?
C228 C229 1.3900 . ?
C228 H228 0.9500 . ?
C229 C230 1.3900 . ?
C229 H229 0.9500 . ?
C230 C231 1.3900 . ?
C230 H230 0.9500 . ?
C231 H231 0.9500 . ?
C232 C233 1.3900 . ?
C232 C237 1.3900 . ?
C233 C234 1.3900 . ?
C233 H233 0.9500 . ?
C234 C235 1.3900 . ?
C234 H234 0.9500 . ?
C235 C236 1.3900 . ?
C235 H235 0.9500 . ?
C236 C237 1.3900 . ?
C236 H236 0.9500 . ?
C237 H237 0.9500 . ?
C238 C239 1.3900 . ?
C238 C243 1.3900 . ?
C239 C240 1.3900 . ?
C239 H239 0.9500 . ?
C240 C241 1.3900 . ?
C240 H240 0.9500 . ?
C241 C242 1.3900 . ?
C241 H241 0.9500 . ?
C242 C243 1.3900 . ?
C242 H242 0.9500 . ?
C243 H243 0.9500 . ?
C244 C245 1.3900 . ?
C244 C249 1.3900 . ?
C245 C246 1.3900 . ?
C245 H245 0.9500 . ?
C246 C247 1.3900 . ?
C246 H246 0.9500 . ?
C247 C248 1.3900 . ?
C247 H247 0.9500 . ?
C248 C249 1.3900 . ?
C248 H248 0.9500 . ?
C249 H249 0.9500 . ?
Pt3 N301 2.105(12) . ?
Pt3 P301 2.228(5) . ?
Pt3 P302 2.304(5) . ?
P301 C326 1.797(10) . ?
P301 C332 1.805(10) . ?
P301 C323 1.814(18) . ?
P302 C338 1.813(10) . ?
P302 C325 1.825(18) . ?
P302 C344 1.851(12) . ?
N301 C302 1.359(18) . ?
N301 C306 1.384(19) . ?
C302 C303 1.408(19) . ?
C302 H302 0.9500 . ?
C303 C304 1.390(19) . ?
C303 C313 1.491(9) . ?
C304 C305 1.38(2) . ?
C304 C307 1.48(2) . ?
C305 C306 1.30(2) . ?
C305 H305 0.9500 . ?
C306 H306 0.9500 . ?
C307 C308 1.39(2) . ?
C307 C312 1.44(2) . ?
C308 C309 1.37(2) . ?
C308 H308 0.9500 . ?
C309 N310 1.36(2) . ?
C309 H309 0.9500 . ?
N310 C311 1.38(2) . ?
N310 Pt4 2.020(12) . ?
C311 C312 1.36(2) . ?
C311 H311 0.9500 . ?
C312 C318 1.505(10) . ?
C313 O313 1.206(8) . ?
C313 N313 1.308(9) . ?
N313 C314 1.480(11) . ?
N313 H313 0.8800 . ?
C314 C316 1.442(12) . ?
C314 C315 1.534(7) . ?
C314 H314 1.0000 . ?
C315 H31A 0.9800 . ?
C315 H31B 0.9800 . ?
C315 H31C 0.9800 . ?
C316 O316 1.211(9) . ?
C316 O317 1.337(11) . ?
O317 C317 1.500(7) . ?
C317 H31D 0.9800 . ?
C317 H31E 0.9800 . ?
C317 H31F 0.9800 . ?
C318 O318 1.208(9) . ?
C318 N318 1.303(10) . ?
N318 C319 1.481(11) . ?
N318 H318 0.8800 . ?
C319 C321 1.466(13) . ?
C319 C320 1.536(7) . ?
C319 H319 1.0000 . ?
C320 H32A 0.9800 . ?
C320 H32B 0.9800 . ?
C320 H32C 0.9800 . ?
C321 O321 1.217(9) . ?
C321 O322 1.350(12) . ?
O322 C322 1.506(7) . ?
C322 H32D 0.9800 . ?
C322 H32E 0.9800 . ?
C322 H32F 0.9800 . ?
C323 C324 1.50(2) . ?
C323 H32G 0.9900 . ?
C323 H32H 0.9900 . ?
C324 C325 1.48(2) . ?
C324 H32I 0.9900 . ?
C324 H32J 0.9900 . ?
C325 H32K 0.9900 . ?
C325 H32L 0.9900 . ?
C326 C327 1.3900 . ?
C326 C331 1.3900 . ?
C327 C328 1.3900 . ?
C327 H327 0.9500 . ?
C328 C329 1.3900 . ?
C328 H328 0.9500 . ?
C329 C330 1.3900 . ?
C329 H329 0.9500 . ?
C330 C331 1.3900 . ?
C330 H330 0.9500 . ?
C331 H331 0.9500 . ?
C332 C333 1.3900 . ?
C332 C337 1.3900 . ?
C333 C334 1.3900 . ?
C333 H333 0.9500 . ?
C334 C335 1.3900 . ?
C334 H334 0.9500 . ?
C335 C336 1.3900 . ?
C335 H335 0.9500 . ?
C336 C337 1.3900 . ?
C336 H336 0.9500 . ?
C337 H337 0.9500 . ?
C338 C339 1.3900 . ?
C338 C343 1.3900 . ?
C339 C340 1.3900 . ?
C339 H339 0.9500 . ?
C340 C341 1.3900 . ?
C340 H340 0.9500 . ?
C341 C342 1.3900 . ?
C341 H341 0.9500 . ?
C342 C343 1.3900 . ?
C342 H342 0.9500 . ?
C343 H343 0.9500 . ?
C344 C345 1.3900 . ?
C344 C349 1.3900 . ?
C345 C346 1.3900 . ?
C345 H345 0.9500 . ?
C346 C347 1.3900 . ?
C346 H346 0.9500 . ?
C347 C348 1.3900 . ?
C347 H347 0.9500 . ?
C348 C349 1.3900 . ?
C348 H348 0.9500 . ?
C349 H349 0.9500 . ?
Pt4 N401 2.085(11) . ?
Pt4 P401 2.245(5) . ?
Pt4 P402 2.256(4) . ?
P401 C426 1.796(10) . ?
P401 C432 1.808(10) . ?
P401 C423 1.809(18) . ?
P402 C425 1.790(18) . ?
P402 C444 1.806(11) . ?
P402 C438 1.830(9) . ?
N401 C406 1.330(19) . ?
N401 C402 1.344(19) . ?
C402 C403 1.38(2) . ?
C402 H402 0.9500 . ?
C403 C413 1.495(9) . ?
C403 C404 1.50(2) . ?
C404 C405 1.31(2) . ?
C404 C407 1.53(2) . ?
C405 C406 1.45(2) . ?
C405 H405 0.9500 . ?
C406 H406 0.9500 . ?
C407 C412 1.35(2) . ?
C407 C408 1.39(2) . ?
C408 C409 1.35(2) . ?
C408 H408 0.9500 . ?
C409 N410 1.33(2) . ?
C409 H409 0.9500 . ?
N410 C411 1.357(18) . ?
C411 C412 1.38(2) . ?
C411 H411 0.9500 . ?
C412 C418 1.500(9) . ?
C413 O413 1.209(8) . ?
C413 N413 1.310(9) . ?
N413 C414 1.484(11) . ?
N413 H413 0.8800 . ?
C414 C416 1.460(13) . ?
C414 C415 1.533(7) . ?
C414 H414 1.0000 . ?
C415 H41A 0.9800 . ?
C415 H41B 0.9800 . ?
C415 H41C 0.9800 . ?
C416 O416 1.207(9) . ?
C416 O417 1.332(11) . ?
O417 C417 1.501(7) . ?
C417 H41D 0.9800 . ?
C417 H41E 0.9800 . ?
C417 H41F 0.9800 . ?
C418 O418 1.204(8) . ?
C418 N418 1.304(9) . ?
N418 C419 1.480(10) . ?
N418 H418 0.8800 . ?
C419 C421 1.464(12) . ?
C419 C420 1.538(6) . ?
C419 H419 1.0000 . ?
C420 H42A 0.9800 . ?
C420 H42B 0.9800 . ?
C420 H42C 0.9800 . ?
C421 O421 1.203(8) . ?
C421 O422 1.338(11) . ?
O422 C422 1.502(6) . ?
C422 H42D 0.9800 . ?
C422 H42E 0.9800 . ?
C422 H42F 0.9800 . ?
C423 C424 1.49(3) . ?
C423 H42G 0.9900 . ?
C423 H42H 0.9900 . ?
C424 C425 1.57(3) . ?
C424 H42I 0.9900 . ?
C424 H42J 0.9900 . ?
C425 H42K 0.9900 . ?
C425 H42L 0.9900 . ?
C426 C427 1.3900 . ?
C426 C431 1.3900 . ?
C427 C428 1.3900 . ?
C427 H427 0.9500 . ?
C428 C429 1.3900 . ?
C428 H428 0.9500 . ?
C429 C430 1.3900 . ?
C429 H429 0.9500 . ?
C430 C431 1.3900 . ?
C430 H430 0.9500 . ?
C431 H431 0.9500 . ?
C432 C433 1.3900 . ?
C432 C437 1.3900 . ?
C433 C434 1.3900 . ?
C433 H433 0.9500 . ?
C434 C435 1.3900 . ?
C434 H434 0.9500 . ?
C435 C436 1.3900 . ?
C435 H435 0.9500 . ?
C436 C437 1.3900 . ?
C436 H436 0.9500 . ?
C437 H437 0.9500 . ?
C438 C439 1.3900 . ?
C438 C443 1.3900 . ?
C439 C440 1.3900 . ?
C439 H439 0.9500 . ?
C440 C441 1.3900 . ?
C440 H440 0.9500 . ?
C441 C442 1.3900 . ?
C441 H441 0.9500 . ?
C442 C443 1.3900 . ?
C442 H442 0.9500 . ?
C443 H443 0.9500 . ?
C444 C445 1.3900 . ?
C444 C449 1.3900 . ?
C445 C446 1.3900 . ?
C445 H445 0.9500 . ?
C446 C447 1.3900 . ?
C446 H446 0.9500 . ?
C447 C448 1.3900 . ?
C447 H447 0.9500 . ?
C448 C449 1.3900 . ?
C448 H448 0.9500 . ?
C449 H449 0.9500 . ?
S1 O13 1.421(7) . ?
S1 O12 1.425(7) . ?
S1 O11 1.437(6) . ?
S1 C1 1.809(8) . ?
C1 F13 1.305(8) . ?
C1 F11 1.316(7) . ?
C1 F12 1.317(8) . ?
S2 O22 1.427(7) . ?
S2 O23 1.431(7) . ?
S2 O21 1.436(6) . ?
S2 C2 1.791(7) . ?
C2 F21 1.314(7) . ?
C2 F22 1.316(7) . ?
C2 F23 1.318(7) . ?
S3 O32 1.425(7) . ?
S3 O33 1.429(7) . ?
S3 O31 1.440(7) . ?
S3 C3 1.789(8) . ?
C3 F31 1.312(8) . ?
C3 F32 1.313(8) . ?
C3 F33 1.314(8) . ?
S4 O43 1.420(7) . ?
S4 O42 1.427(7) . ?
S4 O41 1.439(7) . ?
S4 C4 1.800(8) . ?
C4 F41 1.309(8) . ?
C4 F43 1.313(8) . ?
C4 F42 1.313(8) . ?
S5 O53 1.430(7) . ?
S5 O52 1.432(7) . ?
S5 O51 1.433(6) . ?
S5 C5 1.794(8) . ?
C5 F51 1.307(8) . ?
C5 F52 1.308(8) . ?
C5 F53 1.313(8) . ?
S6 O61 1.420(7) . ?
S6 O62 1.424(7) . ?
S6 O63 1.459(7) . ?
S6 C6 1.791(8) . ?
C6 F61 1.307(8) . ?
C6 F62 1.310(8) . ?
C6 F63 1.315(8) . ?
S7 O71 1.420(7) . ?
S7 O73 1.440(7) . ?
S7 O72 1.440(7) . ?
S7 C7 1.789(8) . ?
C7 F73 1.308(8) . ?
C7 F72 1.312(8) . ?
C7 F71 1.314(8) . ?
S8 O81 1.424(7) . ?
S8 O82 1.432(7) . ?
S8 O83 1.443(7) . ?
S8 C8 1.788(8) . ?
C8 F82 1.304(8) . ?
C8 F83 1.315(8) . ?
C8 F81 1.317(8) . ?
O11L C11L 1.219(11) . ?
C11L C13L 1.483(14) . ?
C11L C12L 1.484(14) . ?
C12L H12M 0.9800 . ?
C12L H12N 0.9800 . ?
C12L H12O 0.9800 . ?
C13L H13A 0.9800 . ?
C13L H13B 0.9800 . ?
C13L H13C 0.9800 . ?
O21L C21L 1.220(11) . ?
C21L C23L 1.486(14) . ?
C21L C22L 1.490(14) . ?
C22L H22M 0.9800 . ?
C22L H22N 0.9800 . ?
C22L H22O 0.9800 . ?
C23L H23A 0.9800 . ?
C23L H23B 0.9800 . ?
C23L H23C 0.9800 . ?
O31L C31L 1.216(11) . ?
C31L C32L 1.487(14) . ?
C31L C33L 1.492(14) . ?
C32L H32M 0.9800 . ?
C32L H32N 0.9800 . ?
C32L H32O 0.9800 . ?
C33L H33A 0.9800 . ?
C33L H33B 0.9800 . ?
C33L H33C 0.9800 . ?
O41L C41L 1.219(12) . ?
C41L C42L 1.485(14) . ?
C41L C43L 1.493(14) . ?
C42L H42M 0.9800 . ?
C42L H42N 0.9800 . ?
C42L H42O 0.9800 . ?
C43L H43A 0.9800 . ?
C43L H43B 0.9800 . ?
C43L H43C 0.9800 . ?
O51L C51L 1.233(12) . ?
C51L C53L 1.465(14) . ?
C51L C52L 1.489(15) . ?
C52L H52A 0.9800 . ?
C52L H52B 0.9800 . ?
C52L H52C 0.9800 . ?
C53L H53A 0.9800 . ?
C53L H53B 0.9800 . ?
C53L H53C 0.9800 . ?
O61L C61L 1.222(12) . ?
C61L C62L 1.477(14) . ?
C61L C63L 1.494(14) . ?
C62L H62A 0.9800 . ?
C62L H62B 0.9800 . ?
C62L H62C 0.9800 . ?
C63L H63A 0.9800 . ?
C63L H63B 0.9800 . ?
C63L H63C 0.9800 . ?
O71L C71L 1.220(12) . ?
C71L C73L 1.483(15) . ?
C71L C72L 1.485(15) . ?
C72L H72A 0.9800 . ?
C72L H72B 0.9800 . ?
C72L H72C 0.9800 . ?
C73L H73A 0.9800 . ?
C73L H73B 0.9800 . ?
C73L H73C 0.9800 . ?

loop_
_geom_hbond_atom_site_label_D
_geom_hbond_atom_site_label_H
_geom_hbond_atom_site_label_A
_geom_hbond_distance_DH
_geom_hbond_distance_HA
_geom_hbond_distance_DA
_geom_hbond_angle_DHA
_geom_hbond_site_symmetry_A
N113 H113 O11 0.88 2.16 3.002(17) 160.9 .
N218 H218 O51 0.88 2.05 2.895(16) 161.4 .
N313 H313 O51 0.88 2.11 2.971(18) 165.8 .
N413 H413 O41 0.88 2.56 3.283(19) 140.0 .
N418 H418 O11 0.88 2.21 3.050(17) 158.4 .

loop_
_geom_torsion_atom_site_label_1
_geom_torsion_atom_site_label_2
_geom_torsion_atom_site_label_3
_geom_torsion_atom_site_label_4
_geom_torsion
_geom_torsion_site_symmetry_1
_geom_torsion_site_symmetry_2
_geom_torsion_site_symmetry_3
_geom_torsion_site_symmetry_4
_geom_torsion_publ_flag
N410 Pt1 P101 C126 32.3(5) . . . . ?
N101 Pt1 P101 C126 41(6) . . . . ?
P102 Pt1 P101 C126 -148.9(4) . . . . ?
N410 Pt1 P101 C132 -90.6(6) . . . . ?
N101 Pt1 P101 C132 -82(6) . . . . ?
P102 Pt1 P101 C132 88.2(5) . . . . ?
N410 Pt1 P101 C123 153.7(7) . . . . ?
N101 Pt1 P101 C123 163(6) . . . . ?
P102 Pt1 P101 C123 -27.5(6) . . . . ?
N410 Pt1 P102 C125 -171(5) . . . . ?
N101 Pt1 P102 C125 -153.9(7) . . . . ?
P101 Pt1 P102 C125 26.7(6) . . . . ?
N410 Pt1 P102 C144 65(5) . . . . ?
N101 Pt1 P102 C144 81.9(6) . . . . ?
P101 Pt1 P102 C144 -97.4(5) . . . . ?
N410 Pt1 P102 C138 -53(5) . . . . ?
N101 Pt1 P102 C138 -35.4(5) . . . . ?
P101 Pt1 P102 C138 145.2(4) . . . . ?
N410 Pt1 N101 C106 85.3(12) . . . . ?
P101 Pt1 N101 C106 76(6) . . . . ?
P102 Pt1 N101 C106 -93.6(12) . . . . ?
N410 Pt1 N101 C102 -96.2(12) . . . . ?
P101 Pt1 N101 C102 -105(5) . . . . ?
P102 Pt1 N101 C102 85.0(11) . . . . ?
C106 N101 C102 C103 5(2) . . . . ?
Pt1 N101 C102 C103 -173.1(11) . . . . ?
N101 C102 C103 C104 -1(2) . . . . ?
N101 C102 C103 C113 176.4(13) . . . . ?
C102 C103 C104 C107 -176.8(14) . . . . ?
C113 C103 C104 C107 6(2) . . . . ?
C102 C103 C104 C105 -3(2) . . . . ?
C113 C103 C104 C105 179.2(12) . . . . ?
C107 C104 C105 C106 177.8(14) . . . . ?
C103 C104 C105 C106 4(2) . . . . ?
C102 N101 C106 C105 -5(2) . . . . ?
Pt1 N101 C106 C105 173.8(12) . . . . ?
C104 C105 C106 N101 0(2) . . . . ?
C105 C104 C107 C112 50(2) . . . . ?
C103 C104 C107 C112 -136.7(15) . . . . ?
C105 C104 C107 C108 -123.8(16) . . . . ?
C103 C104 C107 C108 49(2) . . . . ?
C112 C107 C108 C109 2(2) . . . . ?
C104 C107 C108 C109 176.3(15) . . . . ?
C107 C108 C109 N110 -2(2) . . . . ?
C108 C109 N110 C111 0(2) . . . . ?
C108 C109 N110 Pt2 -178.8(13) . . . . ?
C109 N110 C111 C112 2(2) . . . . ?
Pt2 N110 C111 C112 -179.9(11) . . . . ?
C104 C107 C112 C111 -174.7(14) . . . . ?
C108 C107 C112 C111 -1(2) . . . . ?
C104 C107 C112 C118 10(2) . . . . ?
C108 C107 C112 C118 -175.4(13) . . . . ?
N110 C111 C112 C107 -1(2) . . . . ?
N110 C111 C112 C118 173.8(14) . . . . ?
C102 C103 C113 O113 -129.3(16) . . . . ?
C104 C103 C113 O113 48(2) . . . . ?
C102 C103 C113 N113 48.1(19) . . . . ?
C104 C103 C113 N113 -134.4(13) . . . . ?
O113 C113 N113 C114 -2(2) . . . . ?
C103 C113 N113 C114 -179.7(11) . . . . ?
C113 N113 C114 C116 -52.9(16) . . . . ?
C113 N113 C114 C115 76.8(16) . . . . ?
N113 C114 C116 O116 -37(2) . . . . ?
C115 C114 C116 O116 -165.9(19) . . . . ?
N113 C114 C116 O117 146.8(13) . . . . ?
C115 C114 C116 O117 18(2) . . . . ?
O116 C116 O117 C117 3(3) . . . . ?
C114 C116 O117 C117 179.0(16) . . . . ?
C107 C112 C118 O118 38(2) . . . . ?
C111 C112 C118 O118 -137.4(17) . . . . ?
C107 C112 C118 N118 -133.2(17) . . . . ?
C111 C112 C118 N118 52(2) . . . . ?
O118 C118 N118 C119 7(3) . . . . ?
C112 C118 N118 C119 177.5(14) . . . . ?
C118 N118 C119 C121 132.5(18) . . . . ?
C118 N118 C119 C120 -99(2) . . . . ?
N118 C119 C121 O121 64(3) . . . . ?
C120 C119 C121 O121 -62(3) . . . . ?
N118 C119 C121 O122 -103(2) . . . . ?
C120 C119 C121 O122 131(2) . . . . ?
O121 C121 O122 C122 44(5) . . . . ?
C119 C121 O122 C122 -149(3) . . . . ?
C126 P101 C123 C124 176.8(10) . . . . ?
C132 P101 C123 C124 -67.1(12) . . . . ?
Pt1 P101 C123 C124 53.1(12) . . . . ?
P101 C123 C124 C125 -76.9(13) . . . . ?
C123 C124 C125 P102 75.5(13) . . . . ?
C144 P102 C125 C124 76.7(13) . . . . ?
C138 P102 C125 C124 -175.0(11) . . . . ?
Pt1 P102 C125 C124 -52.0(13) . . . . ?
C132 P101 C126 C127 -153.2(7) . . . . ?
C123 P101 C126 C127 -42.5(9) . . . . ?
Pt1 P101 C126 C127 83.9(6) . . . . ?
C132 P101 C126 C131 28.2(9) . . . . ?
C123 P101 C126 C131 138.9(8) . . . . ?
Pt1 P101 C126 C131 -94.7(7) . . . . ?
C131 C126 C127 C128 0.0 . . . . ?
P101 C126 C127 C128 -178.6(9) . . . . ?
C126 C127 C128 C129 0.0 . . . . ?
C127 C128 C129 C130 0.0 . . . . ?
C128 C129 C130 C131 0.0 . . . . ?
C129 C130 C131 C126 0.0 . . . . ?
C127 C126 C131 C130 0.0 . . . . ?
P101 C126 C131 C130 178.5(9) . . . . ?
C126 P101 C132 C133 57.9(9) . . . . ?
C123 P101 C132 C133 -55.5(9) . . . . ?
Pt1 P101 C132 C133 -178.9(6) . . . . ?
C126 P101 C132 C137 -122.6(8) . . . . ?
C123 P101 C132 C137 124.0(9) . . . . ?
Pt1 P101 C132 C137 0.6(8) . . . . ?
C137 C132 C133 C134 0.0 . . . . ?
P101 C132 C133 C134 179.5(9) . . . . ?
C132 C133 C134 C135 0.0 . . . . ?
C133 C134 C135 C136 0.0 . . . . ?
C134 C135 C136 C137 0.0 . . . . ?
C135 C136 C137 C132 0.0 . . . . ?
C133 C132 C137 C136 0.0 . . . . ?
P101 C132 C137 C136 -179.5(10) . . . . ?
C125 P102 C138 C139 48.3(9) . . . . ?
C144 P102 C138 C139 157.7(7) . . . . ?
Pt1 P102 C138 C139 -78.8(7) . . . . ?
C125 P102 C138 C143 -135.7(8) . . . . ?
C144 P102 C138 C143 -26.3(8) . . . . ?
Pt1 P102 C138 C143 97.3(6) . . . . ?
C143 C138 C139 C140 0.0 . . . . ?
P102 C138 C139 C140 176.1(9) . . . . ?
C138 C139 C140 C141 0.0 . . . . ?
C139 C140 C141 C142 0.0 . . . . ?
C140 C141 C142 C143 0.0 . . . . ?
C141 C142 C143 C138 0.0 . . . . ?
C139 C138 C143 C142 0.0 . . . . ?
P102 C138 C143 C142 -176.0(9) . . . . ?
C125 P102 C144 C145 -135.9(9) . . . . ?
C138 P102 C144 C145 116.5(9) . . . . ?
Pt1 P102 C144 C145 -5.3(10) . . . . ?
C125 P102 C144 C149 43.2(10) . . . . ?
C138 P102 C144 C149 -64.5(9) . . . . ?
Pt1 P102 C144 C149 173.8(6) . . . . ?
C149 C144 C145 C146 0.0 . . . . ?
P102 C144 C145 C146 179.0(10) . . . . ?
C144 C145 C146 C147 0.0 . . . . ?
C145 C146 C147 C148 0.0 . . . . ?
C146 C147 C148 C149 0.0 . . . . ?
C147 C148 C149 C144 0.0 . . . . ?
C145 C144 C149 C148 0.0 . . . . ?
P102 C144 C149 C148 -179.1(10) . . . . ?
C111 N110 Pt2 N201 -89.7(12) . . . . ?
C109 N110 Pt2 N201 88.7(11) . . . . ?
C111 N110 Pt2 P201 -146(23) . . . . ?
C109 N110 Pt2 P201 32(25) . . . . ?
C111 N110 Pt2 P202 88.8(12) . . . . ?
C109 N110 Pt2 P202 -92.8(10) . . . . ?
N110 Pt2 P201 C226 80(24) . . . . ?
N201 Pt2 P201 C226 23.5(5) . . . . ?
P202 Pt2 P201 C226 -155.0(4) . . . . ?
N110 Pt2 P201 C232 -41(24) . . . . ?
N201 Pt2 P201 C232 -96.9(5) . . . . ?
P202 Pt2 P201 C232 84.6(4) . . . . ?
N110 Pt2 P201 C223 -162(24) . . . . ?
N201 Pt2 P201 C223 142.0(6) . . . . ?
P202 Pt2 P201 C223 -36.5(6) . . . . ?
N110 Pt2 P202 C244 92.5(6) . . . . ?
N201 Pt2 P202 C244 117(5) . . . . ?
P201 Pt2 P202 C244 -86.7(6) . . . . ?
N110 Pt2 P202 C225 -144.7(8) . . . . ?
N201 Pt2 P202 C225 -120(5) . . . . ?
P201 Pt2 P202 C225 36.0(7) . . . . ?
N110 Pt2 P202 C238 -27.6(5) . . . . ?
N201 Pt2 P202 C238 -3(5) . . . . ?
P201 Pt2 P202 C238 153.1(4) . . . . ?
N110 Pt2 N201 C206 -87.4(10) . . . . ?
P201 Pt2 N201 C206 91.9(10) . . . . ?
P202 Pt2 N201 C206 -112(5) . . . . ?
N110 Pt2 N201 C202 89.9(10) . . . . ?
P201 Pt2 N201 C202 -90.9(9) . . . . ?
P202 Pt2 N201 C202 66(5) . . . . ?
C206 N201 C202 C203 -3(2) . . . . ?
Pt2 N201 C202 C203 179.4(11) . . . . ?
N201 C202 C203 C204 3(2) . . . . ?
N201 C202 C203 C213 -175.0(13) . . . . ?
C202 C203 C204 C205 -5(2) . . . . ?
C213 C203 C204 C205 173.5(14) . . . . ?
C202 C203 C204 C207 174.2(13) . . . . ?
C213 C203 C204 C207 -7(2) . . . . ?
C203 C204 C205 C206 6(2) . . . . ?
C207 C204 C205 C206 -173.2(12) . . . . ?
C202 N201 C206 C205 5(2) . . . . ?
Pt2 N201 C206 C205 -178.4(10) . . . . ?
C204 C205 C206 N201 -6(2) . . . . ?
C205 C204 C207 C208 127.6(15) . . . . ?
C203 C204 C207 C208 -52(2) . . . . ?
C205 C204 C207 C212 -42(2) . . . . ?
C203 C204 C207 C212 138.8(15) . . . . ?
C212 C207 C208 C209 -4(2) . . . . ?
C204 C207 C208 C209 -174.2(13) . . . . ?
C207 C208 C209 N210 5(2) . . . . ?
C208 C209 N210 C211 -4(2) . . . . ?
C208 C209 N210 Pt3 -179.3(11) . . . . ?
C209 N210 C211 C212 3(2) . . . . ?
Pt3 N210 C211 C212 177.6(11) . . . . ?
N210 C211 C212 C207 -2(2) . . . . ?
N210 C211 C212 C218 -178.4(13) . . . . ?
C208 C207 C212 C211 3(2) . . . . ?
C204 C207 C212 C211 172.2(13) . . . . ?
C208 C207 C212 C218 179.2(13) . . . . ?
C204 C207 C212 C218 -11(2) . . . . ?
C202 C203 C213 O213 118(2) . . . . ?
C204 C203 C213 O213 -60(3) . . . . ?
C202 C203 C213 N213 -55(3) . . . . ?
C204 C203 C213 N213 127(2) . . . . ?
O213 C213 N213 C214 -3(3) . . . . ?
C203 C213 N213 C214 169.8(17) . . . . ?
C213 N213 C214 C216 67(3) . . . . ?
C213 N213 C214 C215 -167(2) . . . . ?
N213 C214 C216 O216 13(3) . . . . ?
C215 C214 C216 O216 -112(3) . . . . ?
N213 C214 C216 O217 -153(2) . . . . ?
C215 C214 C216 O217 82(2) . . . . ?
O216 C216 O217 C217 10(4) . . . . ?
C214 C216 O217 C217 176(2) . . . . ?
C211 C212 C218 O218 118.8(16) . . . . ?
C207 C212 C218 O218 -58(2) . . . . ?
C211 C212 C218 N218 -58.3(18) . . . . ?
C207 C212 C218 N218 125.1(15) . . . . ?
O218 C218 N218 C219 6(2) . . . . ?
C212 C218 N218 C219 -177.2(12) . . . . ?
C218 N218 C219 C221 60.1(17) . . . . ?
C218 N218 C219 C220 -177.7(15) . . . . ?
N218 C219 C221 O221 35(2) . . . . ?
C220 C219 C221 O221 -86.9(19) . . . . ?
N218 C219 C221 O222 -157.8(12) . . . . ?
C220 C219 C221 O222 80.2(15) . . . . ?
O221 C221 O222 C222 -9(2) . . . . ?
C219 C221 O222 C222 -176.7(13) . . . . ?
C226 P201 C223 C224 -179.0(12) . . . . ?
C232 P201 C223 C224 -65.0(13) . . . . ?
Pt2 P201 C223 C224 59.4(13) . . . . ?
P201 C223 C224 C225 -74.4(17) . . . . ?
C223 C224 C225 P202 71.6(18) . . . . ?
C244 P202 C225 C224 70.9(15) . . . . ?
C238 P202 C225 C224 -176.1(12) . . . . ?
Pt2 P202 C225 C224 -55.0(15) . . . . ?
C232 P201 C226 C227 26.4(9) . . . . ?
C223 P201 C226 C227 139.1(8) . . . . ?
Pt2 P201 C226 C227 -96.5(7) . . . . ?
C232 P201 C226 C231 -158.5(7) . . . . ?
C223 P201 C226 C231 -45.8(9) . . . . ?
Pt2 P201 C226 C231 78.6(7) . . . . ?
C231 C226 C227 C228 0.0 . . . . ?
P201 C226 C227 C228 175.0(9) . . . . ?
C226 C227 C228 C229 0.0 . . . . ?
C227 C228 C229 C230 0.0 . . . . ?
C228 C229 C230 C231 0.0 . . . . ?
C229 C230 C231 C226 0.0 . . . . ?
C227 C226 C231 C230 0.0 . . . . ?
P201 C226 C231 C230 -175.2(9) . . . . ?
C226 P201 C232 C233 -93.2(7) . . . . ?
C223 P201 C232 C233 154.8(8) . . . . ?
Pt2 P201 C232 C233 28.7(7) . . . . ?
C226 P201 C232 C237 87.2(8) . . . . ?
C223 P201 C232 C237 -24.9(9) . . . . ?
Pt2 P201 C232 C237 -150.9(6) . . . . ?
C237 C232 C233 C234 0.0 . . . . ?
P201 C232 C233 C234 -179.7(8) . . . . ?
C232 C233 C234 C235 0.0 . . . . ?
C233 C234 C235 C236 0.0 . . . . ?
C234 C235 C236 C237 0.0 . . . . ?
C235 C236 C237 C232 0.0 . . . . ?
C233 C232 C237 C236 0.0 . . . . ?
P201 C232 C237 C236 179.7(8) . . . . ?
C244 P202 C238 C239 -26.0(8) . . . . ?
C225 P202 C238 C239 -137.8(9) . . . . ?
Pt2 P202 C238 C239 96.7(6) . . . . ?
C244 P202 C238 C243 153.6(7) . . . . ?
C225 P202 C238 C243 41.8(9) . . . . ?
Pt2 P202 C238 C243 -83.7(6) . . . . ?
C243 C238 C239 C240 0.0 . . . . ?
P202 C238 C239 C240 179.6(8) . . . . ?
C238 C239 C240 C241 0.0 . . . . ?
C239 C240 C241 C242 0.0 . . . . ?
C240 C241 C242 C243 0.0 . . . . ?
C241 C242 C243 C238 0.0 . . . . ?
C239 C238 C243 C242 0.0 . . . . ?
P202 C238 C243 C242 -179.6(8) . . . . ?
C225 P202 C244 C245 -133.0(10) . . . . ?
C238 P202 C244 C245 117.3(8) . . . . ?
Pt2 P202 C244 C245 -4.3(9) . . . . ?
C225 P202 C244 C249 43.4(11) . . . . ?
C238 P202 C244 C249 -66.3(10) . . . . ?
Pt2 P202 C244 C249 172.1(7) . . . . ?
C249 C244 C245 C246 0.0 . . . . ?
P202 C244 C245 C246 176.4(11) . . . . ?
C244 C245 C246 C247 0.0 . . . . ?
C245 C246 C247 C248 0.0 . . . . ?
C246 C247 C248 C249 0.0 . . . . ?
C247 C248 C249 C244 0.0 . . . . ?
C245 C244 C249 C248 0.0 . . . . ?
P202 C244 C249 C248 -176.4(11) . . . . ?
C209 N210 Pt3 N301 -91.4(12) . . . . ?
C211 N210 Pt3 N301 93.3(12) . . . . ?
C209 N210 Pt3 P301 88.0(11) . . . . ?
C211 N210 Pt3 P301 -87.3(11) . . . . ?
C209 N210 Pt3 P302 -95(3) . . . . ?
C211 N210 Pt3 P302 89(3) . . . . ?
N210 Pt3 P301 C326 29.4(5) . . . . ?
N301 Pt3 P301 C326 65(20) . . . . ?
P302 Pt3 P301 C326 -150.2(4) . . . . ?
N210 Pt3 P301 C332 -92.1(6) . . . . ?
N301 Pt3 P301 C332 -57(20) . . . . ?
P302 Pt3 P301 C332 88.3(5) . . . . ?
N210 Pt3 P301 C323 150.4(8) . . . . ?
N301 Pt3 P301 C323 -174(71) . . . . ?
P302 Pt3 P301 C323 -29.2(7) . . . . ?
N210 Pt3 P302 C338 -32(3) . . . . ?
N301 Pt3 P302 C338 -36.0(5) . . . . ?
P301 Pt3 P302 C338 144.5(5) . . . . ?
N210 Pt3 P302 C325 -151(3) . . . . ?
N301 Pt3 P302 C325 -154.9(8) . . . . ?
P301 Pt3 P302 C325 25.7(7) . . . . ?
N210 Pt3 P302 C344 83(3) . . . . ?
N301 Pt3 P302 C344 79.5(6) . . . . ?
P301 Pt3 P302 C344 -100.0(5) . . . . ?
N210 Pt3 N301 C302 -92.7(11) . . . . ?
P301 Pt3 N301 C302 -128(20) . . . . ?
P302 Pt3 N301 C302 86.8(10) . . . . ?
N210 Pt3 N301 C306 89.3(12) . . . . ?
P301 Pt3 N301 C306 54(21) . . . . ?
P302 Pt3 N301 C306 -91.2(11) . . . . ?
C306 N301 C302 C303 6(2) . . . . ?
Pt3 N301 C302 C303 -172.5(10) . . . . ?
N301 C302 C303 C304 -1(2) . . . . ?
N301 C302 C303 C313 175.6(13) . . . . ?
C302 C303 C304 C305 -6(2) . . . . ?
C313 C303 C304 C305 177.9(14) . . . . ?
C302 C303 C304 C307 -178.2(14) . . . . ?
C313 C303 C304 C307 6(2) . . . . ?
C303 C304 C305 C306 8(2) . . . . ?
C307 C304 C305 C306 -179.7(16) . . . . ?
C304 C305 C306 N301 -3(3) . . . . ?
C302 N301 C306 C305 -4(2) . . . . ?
Pt3 N301 C306 C305 174.2(12) . . . . ?
C305 C304 C307 C308 -120.6(18) . . . . ?
C303 C304 C307 C308 51(2) . . . . ?
C305 C304 C307 C312 51(2) . . . . ?
C303 C304 C307 C312 -136.7(16) . . . . ?
C312 C307 C308 C309 5(2) . . . . ?
C304 C307 C308 C309 176.9(15) . . . . ?
C307 C308 C309 N310 -5(2) . . . . ?
C308 C309 N310 C311 4(2) . . . . ?
C308 C309 N310 Pt4 -177.3(11) . . . . ?
C309 N310 C311 C312 -5(3) . . . . ?
Pt4 N310 C311 C312 176.9(14) . . . . ?
N310 C311 C312 C307 5(3) . . . . ?
N310 C311 C312 C318 -178.3(17) . . . . ?
C308 C307 C312 C311 -4(2) . . . . ?
C304 C307 C312 C311 -176.7(15) . . . . ?
C308 C307 C312 C318 178.9(17) . . . . ?
C304 C307 C312 C318 7(3) . . . . ?
C304 C303 C313 O313 46(3) . . . . ?
C302 C303 C313 O313 -130.3(18) . . . . ?
C304 C303 C313 N313 -135.6(17) . . . . ?
C302 C303 C313 N313 48(2) . . . . ?
O313 C313 N313 C314 11(3) . . . . ?
C303 C313 N313 C314 -167.3(14) . . . . ?
C313 N313 C314 C316 149(2) . . . . ?
C313 N313 C314 C315 -79(2) . . . . ?
N313 C314 C316 O316 8(4) . . . . ?
C315 C314 C316 O316 -119(3) . . . . ?
N313 C314 C316 O317 -168(2) . . . . ?
C315 C314 C316 O317 64(3) . . . . ?
O316 C316 O317 C317 5(4) . . . . ?
C314 C316 O317 C317 -178(2) . . . . ?
C311 C312 C318 O318 -136(3) . . . . ?
C307 C312 C318 O318 41(4) . . . . ?
C311 C312 C318 N318 65(4) . . . . ?
C307 C312 C318 N318 -119(3) . . . . ?
O318 C318 N318 C319 17(5) . . . . ?
C312 C318 N318 C319 176(2) . . . . ?
C318 N318 C319 C321 -45(3) . . . . ?
C318 N318 C319 C320 83(3) . . . . ?
N318 C319 C321 O321 145(3) . . . . ?
C320 C319 C321 O321 18(4) . . . . ?
N318 C319 C321 O322 -70(3) . . . . ?
C320 C319 C321 O322 163(3) . . . . ?
O321 C321 O322 C322 130(4) . . . . ?
C319 C321 O322 C322 -17(4) . . . . ?
C326 P301 C323 C324 177.8(12) . . . . ?
C332 P301 C323 C324 -67.1(14) . . . . ?
Pt3 P301 C323 C324 55.7(14) . . . . ?
P301 C323 C324 C325 -75.2(18) . . . . ?
C323 C324 C325 P302 70.3(19) . . . . ?
C338 P302 C325 C324 -170.4(13) . . . . ?
C344 P302 C325 C324 82.4(15) . . . . ?
Pt3 P302 C325 C324 -46.9(16) . . . . ?
C332 P301 C326 C327 -156.2(7) . . . . ?
C323 P301 C326 C327 -45.7(10) . . . . ?
Pt3 P301 C326 C327 80.6(7) . . . . ?
C332 P301 C326 C331 28.0(9) . . . . ?
C323 P301 C326 C331 138.4(9) . . . . ?
Pt3 P301 C326 C331 -95.2(7) . . . . ?
C331 C326 C327 C328 0.0 . . . . ?
P301 C326 C327 C328 -175.8(9) . . . . ?
C326 C327 C328 C329 0.0 . . . . ?
C327 C328 C329 C330 0.0 . . . . ?
C328 C329 C330 C331 0.0 . . . . ?
C329 C330 C331 C326 0.0 . . . . ?
C327 C326 C331 C330 0.0 . . . . ?
P301 C326 C331 C330 175.8(9) . . . . ?
C326 P301 C332 C333 -110.7(8) . . . . ?
C323 P301 C332 C333 135.9(9) . . . . ?
Pt3 P301 C332 C333 10.6(8) . . . . ?
C326 P301 C332 C337 70.6(8) . . . . ?
C323 P301 C332 C337 -42.8(9) . . . . ?
Pt3 P301 C332 C337 -168.1(6) . . . . ?
C337 C332 C333 C334 0.0 . . . . ?
P301 C332 C333 C334 -178.7(9) . . . . ?
C332 C333 C334 C335 0.0 . . . . ?
C333 C334 C335 C336 0.0 . . . . ?
C334 C335 C336 C337 0.0 . . . . ?
C335 C336 C337 C332 0.0 . . . . ?
C333 C332 C337 C336 0.0 . . . . ?
P301 C332 C337 C336 178.8(9) . . . . ?
C325 P302 C338 C339 49.4(9) . . . . ?
C344 P302 C338 C339 160.3(7) . . . . ?
Pt3 P302 C338 C339 -76.9(7) . . . . ?
C325 P302 C338 C343 -136.1(9) . . . . ?
C344 P302 C338 C343 -25.2(9) . . . . ?
Pt3 P302 C338 C343 97.7(7) . . . . ?
C343 C338 C339 C340 0.0 . . . . ?
P302 C338 C339 C340 174.8(9) . . . . ?
C338 C339 C340 C341 0.0 . . . . ?
C339 C340 C341 C342 0.0 . . . . ?
C340 C341 C342 C343 0.0 . . . . ?
C341 C342 C343 C338 0.0 . . . . ?
C339 C338 C343 C342 0.0 . . . . ?
P302 C338 C343 C342 -174.4(10) . . . . ?
C338 P302 C344 C345 119.0(9) . . . . ?
C325 P302 C344 C345 -132.8(10) . . . . ?
Pt3 P302 C344 C345 -2.3(10) . . . . ?
C338 P302 C344 C349 -54.2(9) . . . . ?
C325 P302 C344 C349 54.0(11) . . . . ?
Pt3 P302 C344 C349 -175.5(7) . . . . ?
C349 C344 C345 C346 0.0 . . . . ?
P302 C344 C345 C346 -173.2(11) . . . . ?
C344 C345 C346 C347 0.0 . . . . ?
C345 C346 C347 C348 0.0 . . . . ?
C346 C347 C348 C349 0.0 . . . . ?
C347 C348 C349 C344 0.0 . . . . ?
C345 C344 C349 C348 0.0 . . . . ?
P302 C344 C349 C348 173.2(11) . . . . ?
C309 N310 Pt4 N401 86.7(12) . . . . ?
C311 N310 Pt4 N401 -95.0(12) . . . . ?
C309 N310 Pt4 P401 119(4) . . . . ?
C311 N310 Pt4 P401 -62(4) . . . . ?
C309 N310 Pt4 P402 -90.1(12) . . . . ?
C311 N310 Pt4 P402 88.3(12) . . . . ?
N310 Pt4 P401 C426 -5(4) . . . . ?
N401 Pt4 P401 C426 27.7(5) . . . . ?
P402 Pt4 P401 C426 -155.4(5) . . . . ?
N310 Pt4 P401 C432 -123(4) . . . . ?
N401 Pt4 P401 C432 -90.3(6) . . . . ?
P402 Pt4 P401 C432 86.6(5) . . . . ?
N310 Pt4 P401 C423 115(4) . . . . ?
N401 Pt4 P401 C423 147.8(7) . . . . ?
P402 Pt4 P401 C423 -35.3(7) . . . . ?
N310 Pt4 P402 C425 -140.0(8) . . . . ?
N401 Pt4 P402 C425 173(4) . . . . ?
P401 Pt4 P402 C425 37.3(7) . . . . ?
N310 Pt4 P402 C444 95.3(6) . . . . ?
N401 Pt4 P402 C444 48(4) . . . . ?
P401 Pt4 P402 C444 -87.4(5) . . . . ?
N310 Pt4 P402 C438 -21.7(5) . . . . ?
N401 Pt4 P402 C438 -69(4) . . . . ?
P401 Pt4 P402 C438 155.6(4) . . . . ?
N310 Pt4 N401 C406 -93.4(11) . . . . ?
P401 Pt4 N401 C406 89.6(11) . . . . ?
P402 Pt4 N401 C406 -46(5) . . . . ?
N310 Pt4 N401 C402 93.0(12) . . . . ?
P401 Pt4 N401 C402 -84.0(11) . . . . ?
P402 Pt4 N401 C402 141(4) . . . . ?
C406 N401 C402 C403 4(2) . . . . ?
Pt4 N401 C402 C403 177.9(13) . . . . ?
N401 C402 C403 C413 -176.7(16) . . . . ?
N401 C402 C403 C404 1(2) . . . . ?
C402 C403 C404 C405 -3(2) . . . . ?
C413 C403 C404 C405 175.0(16) . . . . ?
C402 C403 C404 C407 172.1(15) . . . . ?
C413 C403 C404 C407 -10(2) . . . . ?
C403 C404 C405 C406 -1(2) . . . . ?
C407 C404 C405 C406 -175.2(15) . . . . ?
C402 N401 C406 C405 -8(2) . . . . ?
Pt4 N401 C406 C405 178.7(10) . . . . ?
C404 C405 C406 N401 6(2) . . . . ?
C405 C404 C407 C412 -50(2) . . . . ?
C403 C404 C407 C412 135.6(16) . . . . ?
C405 C404 C407 C408 124.8(18) . . . . ?
C403 C404 C407 C408 -50(2) . . . . ?
C412 C407 C408 C409 0(2) . . . . ?
C404 C407 C408 C409 -175.1(15) . . . . ?
C407 C408 C409 N410 -3(2) . . . . ?
C408 C409 N410 C411 5(2) . . . . ?
C408 C409 N410 Pt1 -175.5(12) . . . . ?
N101 Pt1 N410 C409 -83.3(12) . . . . ?
P101 Pt1 N410 C409 96.1(11) . . . . ?
P102 Pt1 N410 C409 -66(6) . . . . ?
N101 Pt1 N410 C411 96.2(11) . . . . ?
P101 Pt1 N410 C411 -84.4(11) . . . . ?
P102 Pt1 N410 C411 114(5) . . . . ?
C409 N410 C411 C412 -4(2) . . . . ?
Pt1 N410 C411 C412 176.1(11) . . . . ?
C408 C407 C412 C411 1(2) . . . . ?
C404 C407 C412 C411 175.7(14) . . . . ?
C408 C407 C412 C418 176.2(14) . . . . ?
C404 C407 C412 C418 -9(2) . . . . ?
N410 C411 C412 C407 1(2) . . . . ?
N410 C411 C412 C418 -174.3(12) . . . . ?
C402 C403 C413 O413 135(2) . . . . ?
C404 C403 C413 O413 -42(3) . . . . ?
C402 C403 C413 N413 -27(3) . . . . ?
C404 C403 C413 N413 155.7(19) . . . . ?
O413 C413 N413 C414 4(3) . . . . ?
C403 C413 N413 C414 167.3(17) . . . . ?
C413 N413 C414 C416 56(3) . . . . ?
C413 N413 C414 C415 -177(2) . . . . ?
N413 C414 C416 O416 -150(3) . . . . ?
C415 C414 C416 O416 83(3) . . . . ?
N413 C414 C416 O417 24(3) . . . . ?
C415 C414 C416 O417 -102(3) . . . . ?
O416 C416 O417 C417 3(5) . . . . ?
C414 C416 O417 C417 -172(3) . . . . ?
C407 C412 C418 O418 -47(2) . . . . ?
C411 C412 C418 O418 128.7(15) . . . . ?
C407 C412 C418 N418 135.1(16) . . . . ?
C411 C412 C418 N418 -49.6(19) . . . . ?
O418 C418 N418 C419 1(2) . . . . ?
C412 C418 N418 C419 179.6(12) . . . . ?
C418 N418 C419 C421 56.1(16) . . . . ?
C418 N418 C419 C420 -178.7(13) . . . . ?
N418 C419 C421 O421 31(2) . . . . ?
C420 C419 C421 O421 -92(2) . . . . ?
N418 C419 C421 O422 -147.5(13) . . . . ?
C420 C419 C421 O422 88.9(16) . . . . ?
O421 C421 O422 C422 0(3) . . . . ?
C419 C421 O422 C422 179.2(14) . . . . ?
C426 P401 C423 C424 -178.6(13) . . . . ?
C432 P401 C423 C424 -68.6(15) . . . . ?
Pt4 P401 C423 C424 56.6(15) . . . . ?
P401 C423 C424 C425 -71.6(19) . . . . ?
C423 C424 C425 P402 71.6(19) . . . . ?
C444 P402 C425 C424 69.1(15) . . . . ?
C438 P402 C425 C424 178.7(12) . . . . ?
Pt4 P402 C425 C424 -57.3(15) . . . . ?
C432 P401 C426 C427 32.0(9) . . . . ?
C423 P401 C426 C427 143.7(9) . . . . ?
Pt4 P401 C426 C427 -90.7(8) . . . . ?
C432 P401 C426 C431 -155.3(8) . . . . ?
C423 P401 C426 C431 -43.6(10) . . . . ?
Pt4 P401 C426 C431 81.9(7) . . . . ?
C431 C426 C427 C428 0.0 . . . . ?
P401 C426 C427 C428 172.5(10) . . . . ?
C426 C427 C428 C429 0.0 . . . . ?
C427 C428 C429 C430 0.0 . . . . ?
C428 C429 C430 C431 0.0 . . . . ?
C429 C430 C431 C426 0.0 . . . . ?
C427 C426 C431 C430 0.0 . . . . ?
P401 C426 C431 C430 -172.8(10) . . . . ?
C426 P401 C432 C433 63.1(9) . . . . ?
C423 P401 C432 C433 -47.2(10) . . . . ?
Pt4 P401 C432 C433 -173.6(6) . . . . ?
C426 P401 C432 C437 -118.9(8) . . . . ?
C423 P401 C432 C437 130.8(9) . . . . ?
Pt4 P401 C432 C437 4.4(9) . . . . ?
C437 C432 C433 C434 0.0 . . . . ?
P401 C432 C433 C434 178.0(10) . . . . ?
C432 C433 C434 C435 0.0 . . . . ?
C433 C434 C435 C436 0.0 . . . . ?
C434 C435 C436 C437 0.0 . . . . ?
C435 C436 C437 C432 0.0 . . . . ?
C433 C432 C437 C436 0.0 . . . . ?
P401 C432 C437 C436 -178.1(10) . . . . ?
C425 P402 C438 C439 -137.6(9) . . . . ?
C444 P402 C438 C439 -24.5(8) . . . . ?
Pt4 P402 C438 C439 97.2(7) . . . . ?
C425 P402 C438 C443 46.2(9) . . . . ?
C444 P402 C438 C443 159.3(7) . . . . ?
Pt4 P402 C438 C443 -79.0(7) . . . . ?
C443 C438 C439 C440 0.0 . . . . ?
P402 C438 C439 C440 -176.2(8) . . . . ?
C438 C439 C440 C441 0.0 . . . . ?
C439 C440 C441 C442 0.0 . . . . ?
C440 C441 C442 C443 0.0 . . . . ?
C441 C442 C443 C438 0.0 . . . . ?
C439 C438 C443 C442 0.0 . . . . ?
P402 C438 C443 C442 176.2(8) . . . . ?
C425 P402 C444 C445 -154.8(9) . . . . ?
C438 P402 C444 C445 96.2(8) . . . . ?
Pt4 P402 C444 C445 -26.4(9) . . . . ?
C425 P402 C444 C449 27.5(11) . . . . ?
C438 P402 C444 C449 -81.5(9) . . . . ?
Pt4 P402 C444 C449 155.9(7) . . . . ?
C449 C444 C445 C446 0.0 . . . . ?
P402 C444 C445 C446 -177.7(10) . . . . ?
C444 C445 C446 C447 0.0 . . . . ?
C445 C446 C447 C448 0.0 . . . . ?
C446 C447 C448 C449 0.0 . . . . ?
C447 C448 C449 C444 0.0 . . . . ?
C445 C444 C449 C448 0.0 . . . . ?
P402 C444 C449 C448 177.6(10) . . . . ?
O13 S1 C1 F13 -62.1(11) . . . . ?
O12 S1 C1 F13 174.9(10) . . . . ?
O11 S1 C1 F13 57.1(11) . . . . ?
O13 S1 C1 F11 58.2(11) . . . . ?
O12 S1 C1 F11 -64.7(11) . . . . ?
O11 S1 C1 F11 177.5(11) . . . . ?
O13 S1 C1 F12 178.0(11) . . . . ?
O12 S1 C1 F12 55.1(11) . . . . ?
O11 S1 C1 F12 -62.7(11) . . . . ?
O22 S2 C2 F21 -177.7(10) . . . . ?
O23 S2 C2 F21 61.6(10) . . . . ?
O21 S2 C2 F21 -56.6(11) . . . . ?
O22 S2 C2 F22 62.3(10) . . . . ?
O23 S2 C2 F22 -58.4(10) . . . . ?
O21 S2 C2 F22 -176.6(10) . . . . ?
O22 S2 C2 F23 -56.0(10) . . . . ?
O23 S2 C2 F23 -176.7(10) . . . . ?
O21 S2 C2 F23 65.1(11) . . . . ?
O32 S3 C3 F31 -59.0(11) . . . . ?
O33 S3 C3 F31 179.3(10) . . . . ?
O31 S3 C3 F31 59.7(10) . . . . ?
O32 S3 C3 F32 61.3(11) . . . . ?
O33 S3 C3 F32 -60.3(10) . . . . ?
O31 S3 C3 F32 -179.9(10) . . . . ?
O32 S3 C3 F33 -178.9(10) . . . . ?
O33 S3 C3 F33 59.4(10) . . . . ?
O31 S3 C3 F33 -60.1(10) . . . . ?
O43 S4 C4 F41 61.1(11) . . . . ?
O42 S4 C4 F41 -62.6(11) . . . . ?
O41 S4 C4 F41 179.1(11) . . . . ?
O43 S4 C4 F43 179.7(10) . . . . ?
O42 S4 C4 F43 56.0(11) . . . . ?
O41 S4 C4 F43 -62.4(11) . . . . ?
O43 S4 C4 F42 -60.6(11) . . . . ?
O42 S4 C4 F42 175.7(10) . . . . ?
O41 S4 C4 F42 57.3(11) . . . . ?
O53 S5 C5 F51 -55.5(11) . . . . ?
O52 S5 C5 F51 64.0(11) . . . . ?
O51 S5 C5 F51 -175.8(10) . . . . ?
O53 S5 C5 F52 64.5(11) . . . . ?
O52 S5 C5 F52 -176.0(11) . . . . ?
O51 S5 C5 F52 -55.8(10) . . . . ?
O53 S5 C5 F53 -174.7(11) . . . . ?
O52 S5 C5 F53 -55.2(11) . . . . ?
O51 S5 C5 F53 65.0(11) . . . . ?
O61 S6 C6 F61 61.1(12) . . . . ?
O62 S6 C6 F61 -63.1(11) . . . . ?
O63 S6 C6 F61 180.0(11) . . . . ?
O61 S6 C6 F62 -60.0(12) . . . . ?
O62 S6 C6 F62 175.8(11) . . . . ?
O63 S6 C6 F62 58.9(11) . . . . ?
O61 S6 C6 F63 -178.5(11) . . . . ?
O62 S6 C6 F63 57.2(12) . . . . ?
O63 S6 C6 F63 -59.7(12) . . . . ?
O71 S7 C7 F73 65.4(14) . . . . ?
O73 S7 C7 F73 -174.8(14) . . . . ?
O72 S7 C7 F73 -55.9(14) . . . . ?
O71 S7 C7 F72 -53.7(14) . . . . ?
O73 S7 C7 F72 66.1(14) . . . . ?
O72 S7 C7 F72 -175.1(13) . . . . ?
O71 S7 C7 F71 -173.5(14) . . . . ?
O73 S7 C7 F71 -53.7(14) . . . . ?
O72 S7 C7 F71 65.2(14) . . . . ?
O81 S8 C8 F82 23.2(14) . . . . ?
O82 S8 C8 F82 146.1(14) . . . . ?
O83 S8 C8 F82 -95.9(14) . . . . ?
O81 S8 C8 F83 -101.8(14) . . . . ?
O82 S8 C8 F83 21.2(14) . . . . ?
O83 S8 C8 F83 139.2(14) . . . . ?
O81 S8 C8 F81 140.9(14) . . . . ?
O82 S8 C8 F81 -96.2(14) . . . . ?
O83 S8 C8 F81 21.9(14) . . . . ?
